data_4322999
loop_
_publ_author_name
'Hany Hassaballa'
'Jonathan W. Steed'
'Peter C. Junk'
'Mark R. J. Elsegood'

_publ_section_title
;
 Formation of Lanthanide and Actinide Oxonium Ion Complexes with Crown
 Ethers from a Liquid Clathrate Medium
;
_journal_name_full 'Inorganic Chemistry'
_journal_page_first 4666
_journal_page_last 4671
_journal_paper_doi 10.1021/ic9802597
_journal_volume 37
_journal_year 1998
_chemical_formula_sum 'C10 H26 Cl2 O10 U'
_chemical_formula_weight 615.24
_chemical_name_common 'compound 7'
_chemical_name_systematic
; 
 ? 
;
_space_group_IT_number 145
_symmetry_cell_setting trigonal
_symmetry_space_group_name_Hall 'P 32'
_symmetry_space_group_name_H-M 'P 32'
_atom_sites_solution_hydrogens geom
_atom_sites_solution_primary direct
_atom_sites_solution_secondary difmap
_audit_creation_method SHELXL-97
_cell_angle_alpha 90.00
_cell_angle_beta 90.00
_cell_angle_gamma 120.00
_cell_formula_units_Z 48
_cell_length_a 35.3500(2)
_cell_length_b 35.3500(2)
_cell_length_c 21.3755(2)
_cell_measurement_temperature 173(2)
_cell_volume 23132.7(3)
_computing_cell_refinement DENZO-SMN
_computing_data_reduction DENZO-SMN
_computing_molecular_graphics RES2INS
_computing_structure_refinement 'SHELXL-97 (Sheldrick, 1997)'
_computing_structure_solution 'SHELXS-97 (Sheldrick, 1990)'
_diffrn_ambient_temperature 173(2)
_diffrn_measured_fraction_theta_full 0.995
_diffrn_measured_fraction_theta_max 0.995
_diffrn_measurement_device_type KappaCCD
_diffrn_radiation_monochromator graphite
_diffrn_radiation_source 'fine-focus sealed tube'
_diffrn_radiation_type MoK\a
_diffrn_radiation_wavelength 0.71070
_diffrn_reflns_av_R_equivalents 0.0970
_diffrn_reflns_av_sigmaI/netI 0.0557
_diffrn_reflns_limit_h_max 42
_diffrn_reflns_limit_h_min -42
_diffrn_reflns_limit_k_max 35
_diffrn_reflns_limit_k_min -35
_diffrn_reflns_limit_l_max 25
_diffrn_reflns_limit_l_min -23
_diffrn_reflns_number 153662
_diffrn_reflns_theta_full 25.00
_diffrn_reflns_theta_max 25.00
_diffrn_reflns_theta_min 2.76
_exptl_absorpt_coefficient_mu 8.738
_exptl_crystal_colour yellow
_exptl_crystal_density_diffrn 2.120
_exptl_crystal_density_method 'not measured'
_exptl_crystal_description polygon
_exptl_crystal_F_000 14016
_exptl_crystal_size_max 0.20
_exptl_crystal_size_mid 0.20
_exptl_crystal_size_min 0.20
_refine_diff_density_max 3.950
_refine_diff_density_min -4.771
_refine_diff_density_rms 0.256
_refine_ls_abs_structure_details 'Flack H D (1983), Acta Cryst. A39, 876-881'
_refine_ls_abs_structure_Flack 0.041(6)
_refine_ls_extinction_method none
_refine_ls_goodness_of_fit_ref 1.093
_refine_ls_hydrogen_treatment mixed
_refine_ls_matrix_type fullcycle
_refine_ls_number_parameters 3305
_refine_ls_number_reflns 51913
_refine_ls_number_restraints 3888
_refine_ls_restrained_S_all 1.061
_refine_ls_R_factor_all 0.0866
_refine_ls_R_factor_gt 0.0722
_refine_ls_shift/su_max 0.072
_refine_ls_shift/su_mean 0.002
_refine_ls_structure_factor_coef Fsqd
_refine_ls_weighting_details 'w=1/[\s^2^(Fo^2^)+(0.0242P)^2^+966.2700P] where P=(Fo^2^+2Fc^2^)/3'
_refine_ls_weighting_scheme calc
_refine_ls_wR_factor_gt 0.1500
_refine_ls_wR_factor_ref 0.1575
_reflns_number_gt 45587
_reflns_number_total 51913
_reflns_threshold_expression >2sigma(I)
_cod_data_source_file ic9802597_5.cif
_cod_data_source_block 15c5ult
_cod_depositor_comments
;
The following automatic conversions were performed:

'_refine_ls_weighting_scheme' value 'calc
w=1/[\s^2^(Fo^2^)+(0.0242P)^2^+966.2700P] where P=(Fo^2^+2Fc^2^)/3'
was changed to 'calc'. New tag '_refine_ls_weighting_details' was
created. The value of the new tag was set to
'w=1/[\s^2^(Fo^2^)+(0.0242P)^2^+966.2700P] where P=(Fo^2^+2Fc^2^)/3'.

Automatic conversion script
Id: cif_fix_values 3143 2015-03-26 13:38:13Z robertas 
;
_cod_database_code 4322999

loop_
_symmetry_equiv_pos_as_xyz
'x, y, z'
'-y, x-y, z+2/3'
'-x+y, -x, z+1/3'

loop_
_atom_site_label
_atom_site_type_symbol
_atom_site_fract_x
_atom_site_fract_y
_atom_site_fract_z
_atom_site_U_iso_or_equiv
_atom_site_adp_type
_atom_site_occupancy
_atom_site_calc_flag
_atom_site_refinement_flags
_atom_site_disorder_assembly
_atom_site_disorder_group
U1 U 0.7730 0.1489 0.0958 0.02329(16) Uani 1 d . . .
U2 U 0.54224(2) 0.18012(2) 0.14995(5) 0.02017(15) Uani 1 d . . .
U3 U 0.27475(2) 0.15590(2) 0.10853(5) 0.02200(15) Uani 1 d . . .
U4 U 0.03420(3) 0.17899(3) 0.15280(5) 0.02901(17) Uani 1 d . . .
U5 U 0.77566(2) 0.39901(2) 0.10165(5) 0.02117(15) Uani 1 d . . .
U6 U 0.54348(2) 0.43180(2) 0.14839(5) 0.02174(15) Uani 1 d . . .
U7 U 0.27766(2) 0.40473(2) 0.10326(5) 0.02016(15) Uani 1 d . . .
U8 U 0.03986(2) 0.43332(2) 0.15715(5) 0.02138(15) Uani 1 d . . .
U9 U 0.79382(2) 0.68004(2) 0.15330(5) 0.02184(16) Uani 1 d . . .
U10 U 0.53279(2) 0.65781(2) 0.11272(5) 0.02096(15) Uani 1 d . . .
U11 U 0.29266(2) 0.67751(2) 0.14779(5) 0.02182(15) Uani 1 d . . .
U12 U 0.02919(2) 0.65125(2) 0.10165(5) 0.02000(15) Uani 1 d . . .
U13 U 0.02885(2) 0.90183(2) 0.10218(5) 0.02102(15) Uani 1 d . . .
U14 U 0.78961(2) 0.92836(2) 0.14977(5) 0.02210(15) Uani 1 d . . .
U15 U 0.52301(2) 0.90104(2) 0.10361(5) 0.02214(15) Uani 1 d . . .
U16 U 0.29186(2) 0.93413(2) 0.16032(5) 0.01898(14) Uani 1 d . . .
Cl11 Cl 0.71547(15) 0.10335(16) 0.0024(3) 0.0319(11) Uani 1 d . . .
Cl12 Cl 0.78422(17) 0.1876(2) 0.2071(3) 0.0411(13) Uani 1 d . . .
Cl21 Cl 0.50799(17) 0.13398(18) 0.0429(2) 0.0353(12) Uani 1 d . . .
Cl22 Cl 0.53151(15) 0.22668(17) 0.2454(2) 0.0289(10) Uani 1 d . . .
Cl31 Cl 0.22195(17) 0.1154(2) 0.0075(3) 0.0438(14) Uani 1 d . . .
Cl32 Cl 0.28747(18) 0.2051(2) 0.2118(3) 0.0402(13) Uani 1 d . . .
Cl41 Cl 0.00479(18) 0.13281(19) 0.0478(3) 0.0361(12) Uani 1 d . . .
Cl42 Cl 0.01854(18) 0.22057(19) 0.2485(3) 0.0388(12) Uani 1 d . . .
Cl51 Cl 0.72009(16) 0.35896(17) 0.0035(2) 0.0328(11) Uani 1 d . . .
Cl52 Cl 0.79548(17) 0.45492(18) 0.1959(3) 0.0381(13) Uani 1 d . . .
Cl61 Cl 0.51309(16) 0.38106(18) 0.0455(2) 0.0334(11) Uani 1 d . . .
Cl62 Cl 0.52520(16) 0.47377(17) 0.2402(2) 0.0327(11) Uani 1 d . . .
Cl71 Cl 0.22027(16) 0.36364(18) 0.0089(3) 0.0360(12) Uani 1 d . . .
Cl72 Cl 0.28981(17) 0.44479(16) 0.2159(2) 0.0324(11) Uani 1 d . . .
Cl81 Cl 0.00836(17) 0.38696(17) 0.0504(3) 0.0344(11) Uani 1 d . . .
Cl82 Cl 0.02223(17) 0.46583(19) 0.2620(3) 0.0374(12) Uani 1 d . . .
Cl91 Cl 0.75441(18) 0.62577(18) 0.0584(3) 0.0402(13) Uani 1 d . . .
Cl92 Cl 0.78345(15) 0.72330(17) 0.2536(2) 0.0310(11) Uani 1 d . . .
Cl1A Cl 0.47605(16) 0.61031(16) 0.0166(2) 0.0290(10) Uani 1 d . . .
Cl2A Cl 0.54478(18) 0.70700(18) 0.2152(3) 0.0385(12) Uani 1 d . . .
Cl1B Cl 0.28143(17) 0.72368(17) 0.2393(2) 0.0327(11) Uani 1 d . . .
Cl2B Cl 0.26701(18) 0.6417(2) 0.0325(2) 0.0369(12) Uani 1 d . . .
Cl1C Cl 0.04143(18) 0.69416(19) 0.2113(3) 0.0378(12) Uani 1 d . . .
Cl2C Cl -0.02801(18) 0.6071(2) 0.0088(3) 0.0436(14) Uani 1 d . . .
Cl1D Cl 0.04644(18) 0.95376(18) 0.2010(3) 0.0374(12) Uani 1 d . . .
Cl2D Cl -0.02556(17) 0.86501(19) 0.0012(3) 0.0357(12) Uani 1 d . . .
Cl1E Cl 0.77460(15) 0.97021(17) 0.2465(2) 0.0305(11) Uani 1 d . . .
Cl2E Cl 0.75794(19) 0.88308(18) 0.0424(3) 0.0383(12) Uani 1 d . . .
Cl1F Cl 0.54018(16) 0.94455(16) 0.2138(2) 0.0323(11) Uani 1 d . . .
Cl2F Cl 0.46936(17) 0.8692(2) 0.0036(3) 0.0402(13) Uani 1 d . . .
Cl1G Cl 0.27359(17) 0.97175(17) 0.2570(2) 0.0325(11) Uani 1 d . . .
Cl2G Cl 0.26161(19) 0.88531(19) 0.0569(3) 0.0405(13) Uani 1 d . . .
O11 O 0.7629(5) 0.1001(5) 0.1306(8) 0.047(4) Uani 1 d U . .
O12 O 0.7846(5) 0.1980(5) 0.0610(7) 0.037(4) Uani 1 d U . .
O13 O 0.7004(4) 0.1348(5) 0.1272(7) 0.029(3) Uani 1 d U . .
O14 O 0.8490(4) 0.1753(5) 0.1174(7) 0.034(3) Uani 1 d U . .
O15 O 0.8131(5) 0.1402(6) 0.0051(8) 0.055(5) Uani 1 d U . .
O21 O 0.5124(5) 0.1321(5) 0.1954(7) 0.037(4) Uani 1 d U . .
O22 O 0.5733(5) 0.2260(4) 0.1036(7) 0.038(4) Uani 1 d U . .
O23 O 0.4784(6) 0.1858(6) 0.1300(7) 0.046(4) Uani 1 d U . .
O24 O 0.5917(4) 0.1558(4) 0.1244(7) 0.030(3) Uani 1 d U . .
O25 O 0.6046(5) 0.2096(5) 0.2219(7) 0.038(4) Uani 1 d U . .
O31 O 0.2503(6) 0.1089(5) 0.1547(8) 0.046(4) Uani 1 d U . .
O32 O 0.3010(4) 0.2042(5) 0.0651(8) 0.042(4) Uani 1 d U . .
O33 O 0.2078(5) 0.1606(5) 0.1193(8) 0.042(4) Uani 1 d U . .
O34 O 0.3461(4) 0.1729(5) 0.1431(9) 0.046(5) Uani 1 d U . .
O35 O 0.3056(6) 0.1205(7) 0.0433(9) 0.063(6) Uani 1 d U . .
O41 O 0.0090(6) 0.1291(5) 0.1934(8) 0.050(4) Uani 1 d U . .
O42 O 0.0615(6) 0.2263(6) 0.1094(9) 0.057(5) Uani 1 d U . .
O43 O -0.0350(4) 0.1752(5) 0.1349(7) 0.032(3) Uani 1 d U . .
O44 O 0.0914(6) 0.1624(6) 0.1284(8) 0.050(5) Uani 1 d U . .
O45 O 0.0931(9) 0.2094(12) 0.2280(11) 0.123(12) Uani 1 d U . .
O51 O 0.7456(5) 0.3541(4) 0.1522(7) 0.034(3) Uani 1 d U . .
O52 O 0.8077(5) 0.4430(5) 0.0521(7) 0.036(3) Uani 1 d U . .
O53 O 0.7155(6) 0.4153(6) 0.1070(8) 0.050(5) Uani 1 d U . .
O54 O 0.8418(4) 0.4033(4) 0.1412(7) 0.031(3) Uani 1 d U . .
O55 O 0.7959(6) 0.3498(6) 0.0444(8) 0.049(4) Uani 1 d U . .
O61 O 0.5245(5) 0.3843(5) 0.1930(7) 0.037(4) Uani 1 d U . .
O62 O 0.5662(5) 0.4788(5) 0.1007(7) 0.034(3) Uani 1 d U . .
O63 O 0.4711(4) 0.4203(5) 0.1291(7) 0.035(3) Uani 1 d U . .
O64 O 0.6059(5) 0.4244(5) 0.1225(6) 0.030(3) Uani 1 d U . .
O65 O 0.6057(5) 0.4713(6) 0.2229(7) 0.048(4) Uani 1 d U . .
O71 O 0.2592(5) 0.3553(4) 0.1421(9) 0.045(4) Uani 1 d U . .
O72 O 0.2986(5) 0.4554(4) 0.0653(7) 0.036(4) Uani 1 d U . .
O73 O 0.2112(5) 0.4065(6) 0.1251(8) 0.044(4) Uani 1 d U . .
O74 O 0.3492(4) 0.4184(5) 0.1281(6) 0.027(3) Uani 1 d U . .
O75 O 0.3125(5) 0.3842(8) 0.0178(9) 0.069(6) Uani 1 d U . .
O81 O 0.0264(5) 0.3854(5) 0.1985(8) 0.039(4) Uani 1 d U . .
O82 O 0.0556(5) 0.4810(4) 0.1127(7) 0.036(4) Uani 1 d U . .
O83 O -0.0365(4) 0.4162(5) 0.1523(7) 0.035(4) Uani 1 d U . .
O84 O 0.1002(4) 0.4286(5) 0.1180(7) 0.034(3) Uani 1 d U . .
O85 O 0.1085(4) 0.4797(5) 0.2164(7) 0.036(4) Uani 1 d U . .
O91 O 0.7766(6) 0.6352(5) 0.2019(7) 0.047(4) Uani 1 d U . .
O92 O 0.8127(7) 0.7249(5) 0.1015(9) 0.059(5) Uani 1 d U . .
O93 O 0.7222(5) 0.6739(6) 0.1492(8) 0.041(4) Uani 1 d U . .
O94 O 0.8500(5) 0.6657(6) 0.1171(9) 0.051(5) Uani 1 d U . .
O95 O 0.8650(5) 0.7255(6) 0.2077(8) 0.048(4) Uani 1 d U . .
O101 O 0.5151(5) 0.6110(4) 0.1591(7) 0.034(3) Uani 1 d U . .
O102 O 0.5521(5) 0.7056(5) 0.0678(7) 0.042(4) Uani 1 d U . .
O103 O 0.4625(4) 0.6545(5) 0.1303(6) 0.028(3) Uani 1 d U . .
O104 O 0.6068(4) 0.6785(5) 0.1408(7) 0.032(3) Uani 1 d U . .
O105 O 0.5660(5) 0.6282(8) 0.0380(9) 0.074(7) Uani 1 d U . .
O111 O 0.2536(4) 0.6280(4) 0.1785(6) 0.028(3) Uani 1 d U . .
O112 O 0.3342(4) 0.7263(5) 0.1126(7) 0.039(4) Uani 1 d U . .
O113 O 0.2343(5) 0.6929(6) 0.1165(7) 0.039(4) Uani 1 d U . .
O114 O 0.3408(5) 0.6497(5) 0.1264(7) 0.032(3) Uani 1 d U . .
O115 O 0.3375(5) 0.6821(5) 0.2386(7) 0.041(4) Uani 1 d U . .
O121 O 0.0146(6) 0.6042(5) 0.1441(8) 0.048(4) Uani 1 d U . .
O122 O 0.0493(6) 0.6996(5) 0.0612(8) 0.048(5) Uani 1 d U . .
O123 O -0.0399(5) 0.6502(5) 0.1214(7) 0.038(4) Uani 1 d U . .
O124 O 0.1061(4) 0.6770(5) 0.1242(7) 0.033(3) Uani 1 d U . .
O125 O 0.0618(7) 0.6234(8) 0.0264(10) 0.076(7) Uani 1 d U . .
O131 O -0.0013(5) 0.8571(5) 0.1496(6) 0.032(3) Uani 1 d U . .
O132 O 0.0619(6) 0.9477(5) 0.0550(7) 0.041(4) Uani 1 d U . .
O133 O -0.0299(5) 0.9183(6) 0.1091(8) 0.048(5) Uani 1 d U . .
O134 O 0.0949(4) 0.9059(4) 0.1402(6) 0.027(3) Uani 1 d U . .
O135 O 0.0513(5) 0.8558(6) 0.0425(8) 0.043(4) Uani 1 d U . .
O141 O 0.7639(5) 0.8783(5) 0.1930(7) 0.033(3) Uani 1 d U . .
O142 O 0.8176(5) 0.9768(4) 0.1069(7) 0.037(4) Uani 1 d U . .
O143 O 0.7199(4) 0.9246(5) 0.1307(7) 0.036(4) Uani 1 d U . .
O144 O 0.8474(5) 0.9141(5) 0.1233(7) 0.035(3) Uani 1 d U . .
O145 O 0.8522(6) 0.9587(8) 0.2216(9) 0.075(7) Uani 1 d U . .
O151 O 0.4948(5) 0.8525(4) 0.1455(7) 0.037(4) Uani 1 d U . .
O152 O 0.5532(5) 0.9503(4) 0.0643(7) 0.036(4) Uani 1 d U . .
O153 O 0.4624(4) 0.9154(4) 0.1216(6) 0.027(3) Uani 1 d U . .
O154 O 0.5909(4) 0.9071(5) 0.1298(8) 0.035(4) Uani 1 d U . .
O155 O 0.5470(5) 0.8621(6) 0.0311(7) 0.050(5) Uani 1 d U . .
O161 O 0.2737(5) 0.8870(5) 0.2042(7) 0.040(4) Uani 1 d U . .
O162 O 0.3099(5) 0.9804(4) 0.1133(7) 0.036(4) Uani 1 d U . .
O163 O 0.2177(5) 0.9198(5) 0.1484(8) 0.042(4) Uani 1 d U . .
O164 O 0.3532(5) 0.9276(5) 0.1294(7) 0.036(4) Uani 1 d U . .
O165 O 0.3577(5) 0.9776(6) 0.2295(8) 0.052(5) Uani 1 d U . .
O1A O 0.8845(6) 0.1025(6) 0.1175(8) 0.055(4) Uani 1 d DU . .
O2A O 0.8929(5) 0.1519(6) 0.0134(8) 0.053(4) Uani 1 d DU . .
O3A O 0.9191(5) 0.2385(6) 0.0551(9) 0.064(5) Uani 1 d DU . .
O4A O 0.9330(5) 0.2275(5) 0.1825(8) 0.047(4) Uani 1 d DU . .
O5A O 0.8743(5) 0.1451(6) 0.2205(8) 0.053(4) Uani 1 d DU . .
C1A C 0.8656(8) 0.0816(8) 0.0600(10) 0.051(6) Uani 1 d DU . .
H1A1 H 0.8354 0.0762 0.0562 0.061 Uiso 1 calc R . .
H1A2 H 0.8649 0.0533 0.0569 0.061 Uiso 1 calc R . .
C2A C 0.8944(8) 0.1126(7) 0.0093(11) 0.055(6) Uani 1 d DU . .
H2A1 H 0.9248 0.1189 0.0148 0.066 Uiso 1 calc R . .
H2A2 H 0.8840 0.0991 -0.0323 0.066 Uiso 1 calc R . .
C3A C 0.9286(8) 0.1885(8) -0.0165(14) 0.064(7) Uani 1 d DU . .
H3A1 H 0.9288 0.1827 -0.0617 0.077 Uiso 1 calc R . .
H3A2 H 0.9566 0.1938 0.0018 0.077 Uiso 1 calc R . .
C4A C 0.9236(9) 0.2279(9) -0.0071(11) 0.062(7) Uani 1 d DU . .
H4A1 H 0.9494 0.2534 -0.0256 0.075 Uiso 1 calc R . .
H4A2 H 0.8977 0.2234 -0.0309 0.075 Uiso 1 calc R . .
C5A C 0.9600(6) 0.2649(7) 0.0857(12) 0.058(7) Uani 1 d DU . .
H5A1 H 0.9762 0.2941 0.0660 0.070 Uiso 1 calc R . .
H5A2 H 0.9782 0.2509 0.0839 0.070 Uiso 1 calc R . .
C6A C 0.9481(10) 0.2685(7) 0.1529(13) 0.072(8) Uani 1 d DU . .
H6A1 H 0.9740 0.2914 0.1753 0.086 Uiso 1 calc R . .
H6A2 H 0.9250 0.2765 0.1537 0.086 Uiso 1 calc R . .
C7A C 0.9105(7) 0.2221(8) 0.2395(10) 0.055(6) Uani 1 d DU . .
H7A1 H 0.8835 0.2234 0.2322 0.066 Uiso 1 calc R . .
H7A2 H 0.9291 0.2455 0.2694 0.066 Uiso 1 calc R . .
C8A C 0.8992(9) 0.1776(8) 0.2657(11) 0.057(7) Uani 1 d DU . .
H8A1 H 0.9264 0.1771 0.2752 0.069 Uiso 1 calc R . .
H8A2 H 0.8822 0.1718 0.3048 0.069 Uiso 1 calc R . .
C9A C 0.8737(9) 0.1049(8) 0.2276(12) 0.066(7) Uani 1 d DU . .
H9A1 H 0.8546 0.0883 0.2632 0.079 Uiso 1 calc R . .
H9A2 H 0.9036 0.1106 0.2365 0.079 Uiso 1 calc R . .
C10A C 0.8568(11) 0.0786(9) 0.1679(12) 0.084(9) Uani 1 d DU . .
H10A H 0.8560 0.0503 0.1725 0.101 Uiso 1 calc R . .
H10B H 0.8267 0.0725 0.1595 0.101 Uiso 1 calc R . .
O1B O 0.6253(4) 0.1073(4) 0.0553(6) 0.030(3) Uani 1 d DU . .
O2B O 0.6568(5) 0.1965(4) 0.0410(7) 0.038(4) Uani 1 d DU . .
O3B O 0.6809(5) 0.2329(5) 0.1623(7) 0.043(4) Uani 1 d DU . .
O4B O 0.6699(5) 0.1576(5) 0.2275(7) 0.053(5) Uani 1 d DU . .
O5B O 0.5960(4) 0.0862(4) 0.1743(6) 0.027(3) Uani 1 d DU . .
C1B C 0.6259(7) 0.1255(6) -0.0053(8) 0.037(5) Uani 1 d DU . .
H1B1 H 0.5983 0.1255 -0.0128 0.044 Uiso 1 calc R . .
H1B2 H 0.6297 0.1083 -0.0387 0.044 Uiso 1 calc R . .
C2B C 0.6639(6) 0.1714(7) -0.0041(9) 0.039(5) Uani 1 d DU . .
H2B1 H 0.6910 0.1709 0.0061 0.047 Uiso 1 calc R . .
H2B2 H 0.6676 0.1848 -0.0459 0.047 Uiso 1 calc R . .
C3B C 0.6996(7) 0.2342(7) 0.0512(11) 0.056(7) Uani 1 d DU . .
H3B1 H 0.7094 0.2534 0.0140 0.068 Uiso 1 calc R . .
H3B2 H 0.7213 0.2251 0.0606 0.068 Uiso 1 calc R . .
C4B C 0.6937(9) 0.2569(8) 0.1060(10) 0.063(8) Uani 1 d DU . .
H4B1 H 0.7215 0.2843 0.1134 0.075 Uiso 1 calc R . .
H4B2 H 0.6714 0.2650 0.0950 0.075 Uiso 1 calc R . .
C5B C 0.7146(6) 0.2321(7) 0.2000(9) 0.043(5) Uani 1 d DU . .
H5B1 H 0.7347 0.2617 0.2165 0.051 Uiso 1 calc R . .
H5B2 H 0.7318 0.2229 0.1739 0.051 Uiso 1 calc R . .
C6B C 0.6939(8) 0.2005(6) 0.2538(9) 0.041(5) Uani 1 d DU . .
H6B1 H 0.7167 0.2024 0.2827 0.049 Uiso 1 calc R . .
H6B2 H 0.6741 0.2075 0.2774 0.049 Uiso 1 calc R . .
C7B C 0.6330(6) 0.1274(6) 0.2650(9) 0.030(4) Uani 1 d DU . .
H7B1 H 0.6112 0.1372 0.2679 0.036 Uiso 1 calc R . .
H7B2 H 0.6425 0.1255 0.3078 0.036 Uiso 1 calc R . .
C8B C 0.6135(7) 0.0840(7) 0.2329(9) 0.042(5) Uani 1 d DU . .
H8B1 H 0.6362 0.0757 0.2268 0.050 Uiso 1 calc R . .
H8B2 H 0.5901 0.0614 0.2593 0.050 Uiso 1 calc R . .
C9B C 0.5903(7) 0.0521(6) 0.1319(8) 0.034(5) Uani 1 d DU . .
H9B1 H 0.5633 0.0246 0.1423 0.041 Uiso 1 calc R . .
H9B2 H 0.6153 0.0471 0.1349 0.041 Uiso 1 calc R . .
C10B C 0.5872(6) 0.0664(5) 0.0673(9) 0.032(5) Uani 1 d DU . .
H10C H 0.5850 0.0445 0.0365 0.038 Uiso 1 calc R . .
H10D H 0.5609 0.0693 0.0635 0.038 Uiso 1 calc R . .
O1C O 0.3795(5) 0.1225(6) 0.0651(8) 0.053(4) Uani 1 d DU . .
O2C O 0.4475(6) 0.2105(6) 0.0318(9) 0.064(5) Uani 1 d DU . .
O3C O 0.4173(6) 0.2457(6) 0.1300(8) 0.058(5) Uani 1 d DU . .
O4C O 0.4282(5) 0.1942(5) 0.2125(7) 0.045(4) Uani 1 d DU . .
O5C O 0.3631(6) 0.1111(5) 0.1936(8) 0.062(5) Uani 1 d DU . .
C1C C 0.4034(7) 0.1366(7) 0.0084(10) 0.046(6) Uani 1 d DU . .
H1C1 H 0.3859 0.1170 -0.0262 0.055 Uiso 1 calc R . .
H1C2 H 0.4307 0.1355 0.0121 0.055 Uiso 1 calc R . .
C2C C 0.4140(8) 0.1826(6) -0.0056(11) 0.045(6) Uani 1 d DU . .
H2C1 H 0.4223 0.1895 -0.0501 0.054 Uiso 1 calc R . .
H2C2 H 0.3880 0.1856 0.0023 0.054 Uiso 1 calc R . .
C3C C 0.4609(9) 0.2553(7) 0.0357(15) 0.061(7) Uani 1 d DU . .
H3C1 H 0.4646 0.2678 -0.0068 0.074 Uiso 1 calc R . .
H3C2 H 0.4893 0.2713 0.0577 0.074 Uiso 1 calc R . .
C4C C 0.4272(9) 0.2600(11) 0.0705(10) 0.064(7) Uani 1 d DU . .
H4C1 H 0.4363 0.2914 0.0705 0.077 Uiso 1 calc R . .
H4C2 H 0.3998 0.2448 0.0459 0.077 Uiso 1 calc R . .
C5C C 0.4519(8) 0.2688(7) 0.1723(11) 0.057(6) Uani 1 d DU . .
H5C1 H 0.4534 0.2960 0.1871 0.069 Uiso 1 calc R . .
H5C2 H 0.4804 0.2755 0.1543 0.069 Uiso 1 calc R . .
C6C C 0.4373(8) 0.2352(6) 0.2220(13) 0.060(7) Uani 1 d DU . .
H6C1 H 0.4600 0.2473 0.2550 0.071 Uiso 1 calc R . .
H6C2 H 0.4107 0.2333 0.2405 0.071 Uiso 1 calc R . .
C7C C 0.4132(7) 0.1642(6) 0.2622(8) 0.036(5) Uani 1 d DU . .
H7C1 H 0.3896 0.1654 0.2854 0.043 Uiso 1 calc R . .
H7C2 H 0.4374 0.1706 0.2915 0.043 Uiso 1 calc R . .
C8C C 0.3965(9) 0.1204(8) 0.2330(12) 0.064(7) Uani 1 d DU . .
H8C1 H 0.4204 0.1198 0.2098 0.076 Uiso 1 calc R . .
H8C2 H 0.3865 0.0979 0.2662 0.076 Uiso 1 calc R . .
C9C C 0.3518(8) 0.0759(6) 0.1516(10) 0.042(5) Uani 1 d DU . .
H9C1 H 0.3208 0.0634 0.1395 0.050 Uiso 1 calc R . .
H9C2 H 0.3546 0.0528 0.1737 0.050 Uiso 1 calc R . .
C10C C 0.3790(7) 0.0882(6) 0.0936(11) 0.044(6) Uani 1 d DU . .
H10E H 0.4092 0.0958 0.1045 0.053 Uiso 1 calc R . .
H10F H 0.3670 0.0630 0.0646 0.053 Uiso 1 calc R . .
O1D O 0.1244(6) 0.1123(7) 0.0619(10) 0.070(6) Uani 1 d DU . .
O2D O 0.1559(8) 0.1961(6) 0.0274(10) 0.078(6) Uani 1 d DU . .
O3D O 0.2042(8) 0.2346(7) 0.1370(10) 0.089(7) Uani 1 d DU . .
O4D O 0.1535(6) 0.1932(7) 0.2417(11) 0.078(6) Uani 1 d DU . .
O5D O 0.1097(7) 0.1070(8) 0.1926(11) 0.088(7) Uani 1 d DU . .
C1D C 0.1082(9) 0.1168(10) 0.0072(12) 0.075(8) Uani 1 d DU . .
H1D1 H 0.0805 0.1168 0.0133 0.090 Uiso 1 calc R . .
H1D2 H 0.1035 0.0934 -0.0227 0.090 Uiso 1 calc R . .
C2D C 0.1435(9) 0.1599(8) -0.0138(12) 0.058(7) Uani 1 d DU . .
H2D1 H 0.1698 0.1574 -0.0221 0.070 Uiso 1 calc R . .
H2D2 H 0.1345 0.1668 -0.0541 0.070 Uiso 1 calc R . .
C3D C 0.1972(11) 0.2307(11) 0.0277(17) 0.103(11) Uani 1 d DU . .
H3D1 H 0.2028 0.2482 -0.0109 0.124 Uiso 1 calc R . .
H3D2 H 0.2187 0.2206 0.0301 0.124 Uiso 1 calc R . .
C4D C 0.2005(11) 0.2571(8) 0.0836(12) 0.069(8) Uani 1 d DU . .
H4D1 H 0.2265 0.2866 0.0803 0.082 Uiso 1 calc R . .
H4D2 H 0.1743 0.2601 0.0872 0.082 Uiso 1 calc R . .
C5D C 0.2023(15) 0.2509(10) 0.1936(12) 0.092(10) Uani 1 d DU . .
H5D1 H 0.1762 0.2544 0.1953 0.110 Uiso 1 calc R . .
H5D2 H 0.2285 0.2800 0.1993 0.110 Uiso 1 calc R . .
C6D C 0.2000(7) 0.2215(8) 0.2444(12) 0.056(6) Uani 1 d DU . .
H6D1 H 0.2162 0.2061 0.2344 0.067 Uiso 1 calc R . .
H6D2 H 0.2099 0.2367 0.2851 0.067 Uiso 1 calc R . .
C7D C 0.1391(12) 0.1579(9) 0.2798(15) 0.090(10) Uani 1 d DU . .
H7D1 H 0.1108 0.1517 0.2982 0.109 Uiso 1 calc R . .
H7D2 H 0.1601 0.1656 0.3146 0.109 Uiso 1 calc R . .
C8D C 0.1330(9) 0.1173(9) 0.2505(12) 0.057(7) Uani 1 d DU . .
H8D1 H 0.1620 0.1203 0.2432 0.069 Uiso 1 calc R . .
H8D2 H 0.1169 0.0928 0.2800 0.069 Uiso 1 calc R . .
C9D C 0.1042(11) 0.0727(10) 0.1581(16) 0.102(11) Uani 1 d DU . .
H9D1 H 0.0812 0.0455 0.1779 0.122 Uiso 1 calc R . .
H9D2 H 0.1317 0.0717 0.1592 0.122 Uiso 1 calc R . .
C10D C 0.0921(10) 0.0730(10) 0.0922(16) 0.093(10) Uani 1 d DU . .
H10G H 0.0897 0.0473 0.0703 0.112 Uiso 1 calc R . .
H10H H 0.0633 0.0713 0.0902 0.112 Uiso 1 calc R . .
O1E O 0.9230(8) 0.4129(8) 0.0453(10) 0.095(7) Uani 1 d DU . .
O2E O 0.9181(7) 0.4746(8) 0.1167(12) 0.090(7) Uani 1 d DU . .
O3E O 0.9163(7) 0.4397(8) 0.2248(11) 0.096(7) Uani 1 d DU . .
O4E O 0.8596(6) 0.3492(7) 0.2145(10) 0.079(6) Uani 1 d DU . .
O5E O 0.8522(7) 0.3253(8) 0.0862(10) 0.092(7) Uani 1 d DU . .
C1E C 0.9166(13) 0.4412(12) 0.0163(15) 0.114(12) Uani 1 d DU . .
H1E1 H 0.8850 0.4312 0.0137 0.137 Uiso 1 calc R . .
H1E2 H 0.9287 0.4462 -0.0266 0.137 Uiso 1 calc R . .
C2E C 0.9409(12) 0.4838(11) 0.0562(14) 0.095(10) Uani 1 d DU . .
H2E1 H 0.9718 0.4918 0.0625 0.114 Uiso 1 calc R . .
H2E2 H 0.9402 0.5082 0.0349 0.114 Uiso 1 calc R . .
C3E C 0.9464(12) 0.5035(10) 0.1552(16) 0.102(10) Uani 1 d DU . .
H3E1 H 0.9508 0.5330 0.1475 0.122 Uiso 1 calc R . .
H3E2 H 0.9749 0.5045 0.1536 0.122 Uiso 1 calc R . .
C4E C 0.9218(11) 0.4836(9) 0.2186(17) 0.083(8) Uani 1 d DU . .
H4E1 H 0.9389 0.5022 0.2541 0.100 Uiso 1 calc R . .
H4E2 H 0.8929 0.4818 0.2183 0.100 Uiso 1 calc R . .
C5E C 0.8931(10) 0.4212(11) 0.2747(14) 0.096(10) Uani 1 d DU . .
H5E1 H 0.8648 0.4207 0.2739 0.116 Uiso 1 calc R . .
H5E2 H 0.9091 0.4358 0.3134 0.116 Uiso 1 calc R . .
C6E C 0.8867(8) 0.3744(10) 0.2680(13) 0.071(8) Uani 1 d DU . .
H6E1 H 0.9158 0.3769 0.2640 0.085 Uiso 1 calc R . .
H6E2 H 0.8731 0.3579 0.3069 0.085 Uiso 1 calc R . .
C7E C 0.8642(10) 0.3152(9) 0.2056(14) 0.076(8) Uani 1 d DU . .
H7E1 H 0.8503 0.2936 0.2397 0.092 Uiso 1 calc R . .
H7E2 H 0.8954 0.3238 0.2027 0.092 Uiso 1 calc R . .
C8E C 0.8401(9) 0.2966(9) 0.1418(13) 0.067(8) Uani 1 d DU . .
H8E1 H 0.8439 0.2715 0.1306 0.081 Uiso 1 calc R . .
H8E2 H 0.8085 0.2848 0.1493 0.081 Uiso 1 calc R . .
C9E C 0.8867(9) 0.3304(10) 0.0570(14) 0.072(7) Uani 1 d DU . .
H9E1 H 0.8795 0.3038 0.0328 0.086 Uiso 1 calc R . .
H9E2 H 0.9100 0.3356 0.0875 0.086 Uiso 1 calc R . .
C10E C 0.9029(9) 0.3706(8) 0.0119(12) 0.063(7) Uani 1 d DU . .
H10I H 0.9245 0.3707 -0.0176 0.075 Uiso 1 calc R . .
H10J H 0.8778 0.3674 -0.0129 0.075 Uiso 1 calc R . .
O1F O 0.6354(5) 0.3743(6) 0.0519(7) 0.048(4) Uani 1 d DU . .
O2F O 0.6710(5) 0.4625(6) 0.0307(8) 0.049(4) Uani 1 d DU . .
O3F O 0.7105(7) 0.4841(5) 0.1466(9) 0.062(5) Uani 1 d DU . .
O4F O 0.6553(5) 0.4343(7) 0.2451(9) 0.064(5) Uani 1 d DU . .
O5F O 0.6118(7) 0.3584(6) 0.1769(8) 0.062(5) Uani 1 d DU . .
C1F C 0.6276(8) 0.3889(9) -0.0065(10) 0.057(6) Uani 1 d DU . .
H1F1 H 0.6003 0.3903 -0.0043 0.069 Uiso 1 calc R . .
H1F2 H 0.6246 0.3685 -0.0404 0.069 Uiso 1 calc R . .
C2F C 0.6653(8) 0.4327(8) -0.0186(12) 0.062(7) Uani 1 d DU . .
H2F1 H 0.6921 0.4306 -0.0228 0.075 Uiso 1 calc R . .
H2F2 H 0.6607 0.4440 -0.0586 0.075 Uiso 1 calc R . .
C3F C 0.7124(8) 0.5002(9) 0.0415(14) 0.077(8) Uani 1 d DU . .
H3F1 H 0.7176 0.5229 0.0101 0.092 Uiso 1 calc R . .
H3F2 H 0.7357 0.4926 0.0369 0.092 Uiso 1 calc R . .
C4F C 0.7141(12) 0.5174(9) 0.1049(14) 0.082(9) Uani 1 d DU . .
H4F1 H 0.7420 0.5450 0.1116 0.098 Uiso 1 calc R . .
H4F2 H 0.6896 0.5231 0.1113 0.098 Uiso 1 calc R . .
C5F C 0.7167(9) 0.4969(9) 0.2109(11) 0.064(7) Uani 1 d DU . .
H5F1 H 0.7013 0.5133 0.2194 0.077 Uiso 1 calc R . .
H5F2 H 0.7482 0.5170 0.2183 0.077 Uiso 1 calc R . .
C6F C 0.7010(7) 0.4603(9) 0.2554(13) 0.067(7) Uani 1 d DU . .
H6F1 H 0.7156 0.4431 0.2478 0.081 Uiso 1 calc R . .
H6F2 H 0.7070 0.4713 0.2990 0.081 Uiso 1 calc R . .
C7F C 0.6324(12) 0.3933(10) 0.2762(15) 0.089(10) Uani 1 d DU . .
H7F1 H 0.6023 0.3864 0.2858 0.107 Uiso 1 calc R . .
H7F2 H 0.6472 0.3946 0.3161 0.107 Uiso 1 calc R . .
C8F C 0.6313(13) 0.3589(11) 0.2359(13) 0.096(11) Uani 1 d DU . .
H8F1 H 0.6614 0.3645 0.2292 0.115 Uiso 1 calc R . .
H8F2 H 0.6142 0.3302 0.2566 0.115 Uiso 1 calc R . .
C9F C 0.6114(12) 0.3264(8) 0.1357(12) 0.068(7) Uani 1 d DU . .
H9F1 H 0.5898 0.2968 0.1504 0.081 Uiso 1 calc R . .
H9F2 H 0.6405 0.3289 0.1350 0.081 Uiso 1 calc R . .
C10F C 0.5996(8) 0.3338(7) 0.0723(13) 0.069(8) Uani 1 d DU . .
H10K H 0.5953 0.3098 0.0438 0.083 Uiso 1 calc R . .
H10L H 0.5724 0.3353 0.0735 0.083 Uiso 1 calc R . .
O1G O 0.3984(6) 0.4114(5) 0.0071(9) 0.057(5) Uani 1 d DU . .
O2G O 0.4185(6) 0.4873(6) 0.0752(7) 0.051(4) Uani 1 d DU . .
O3G O 0.4326(5) 0.4596(4) 0.1893(7) 0.035(3) Uani 1 d DU . .
O4G O 0.3716(5) 0.3744(5) 0.2088(7) 0.046(4) Uani 1 d DU . .
O5G O 0.3896(7) 0.3464(6) 0.0933(9) 0.073(6) Uani 1 d DU . .
C1G C 0.4310(8) 0.4514(6) -0.0169(13) 0.055(6) Uani 1 d DU . .
H1G1 H 0.4296 0.4512 -0.0632 0.066 Uiso 1 calc R . .
H1G2 H 0.4602 0.4568 -0.0042 0.066 Uiso 1 calc R . .
C2G C 0.4232(10) 0.4863(8) 0.0087(9) 0.057(7) Uani 1 d DU . .
H2G1 H 0.4479 0.5149 -0.0045 0.069 Uiso 1 calc R . .
H2G2 H 0.3965 0.4831 -0.0111 0.069 Uiso 1 calc R . .
C3G C 0.4579(7) 0.5129(9) 0.1070(10) 0.054(6) Uani 1 d DU . .
H3G1 H 0.4694 0.5442 0.0978 0.065 Uiso 1 calc R . .
H3G2 H 0.4799 0.5050 0.0937 0.065 Uiso 1 calc R . .
C4G C 0.4489(7) 0.5045(6) 0.1752(9) 0.041(5) Uani 1 d DU . .
H4G1 H 0.4762 0.5226 0.1991 0.049 Uiso 1 calc R . .
H4G2 H 0.4273 0.5129 0.1881 0.049 Uiso 1 calc R . .
C5G C 0.4130(7) 0.4452(7) 0.2487(9) 0.038(5) Uani 1 d DU . .
H5G1 H 0.3856 0.4464 0.2511 0.045 Uiso 1 calc R . .
H5G2 H 0.4330 0.4640 0.2820 0.045 Uiso 1 calc R . .
C6G C 0.4035(7) 0.3990(6) 0.2563(9) 0.039(5) Uani 1 d DU . .
H6G1 H 0.4304 0.3972 0.2501 0.047 Uiso 1 calc R . .
H6G2 H 0.3917 0.3878 0.2985 0.047 Uiso 1 calc R . .
C7G C 0.3699(10) 0.3343(7) 0.1992(11) 0.061(7) Uani 1 d DU . .
H7G1 H 0.3495 0.3129 0.2300 0.073 Uiso 1 calc R . .
H7G2 H 0.3993 0.3383 0.2073 0.073 Uiso 1 calc R . .
C8G C 0.3558(9) 0.3159(9) 0.1348(11) 0.068(8) Uani 1 d DU . .
H8G1 H 0.3529 0.2867 0.1317 0.082 Uiso 1 calc R . .
H8G2 H 0.3273 0.3134 0.1243 0.082 Uiso 1 calc R . .
C9G C 0.3766(10) 0.3374(8) 0.0307(10) 0.073(8) Uani 1 d DU . .
H9G1 H 0.3461 0.3311 0.0262 0.088 Uiso 1 calc R . .
H9G2 H 0.3780 0.3115 0.0165 0.088 Uiso 1 calc R . .
C10G C 0.4064(8) 0.3762(7) -0.0080(12) 0.049(6) Uani 1 d DU . .
H10M H 0.4372 0.3850 0.0010 0.059 Uiso 1 calc R . .
H10N H 0.4007 0.3689 -0.0530 0.059 Uiso 1 calc R . .
O1H O 0.1549(6) 0.4055(7) 0.0404(10) 0.078(6) Uani 1 d DU . .
O2H O 0.1795(6) 0.4961(8) 0.0722(9) 0.075(6) Uani 1 d DU . .
O3H O 0.1841(7) 0.4763(6) 0.1993(9) 0.062(5) Uani 1 d DU . .
O4H O 0.1587(8) 0.3853(8) 0.2206(11) 0.094(7) Uani 1 d DU . .
O5H O 0.0951(8) 0.3520(7) 0.1252(11) 0.087(7) Uani 1 d DU . .
C1H C 0.1697(8) 0.4408(8) -0.0009(10) 0.051(6) Uani 1 d DU . .
H1H1 H 0.1441 0.4419 -0.0177 0.062 Uiso 1 calc R . .
H1H2 H 0.1846 0.4360 -0.0366 0.062 Uiso 1 calc R . .
C2H C 0.2014(8) 0.4853(9) 0.0297(12) 0.070(8) Uani 1 d DU . .
H2H1 H 0.2253 0.4835 0.0509 0.084 Uiso 1 calc R . .
H2H2 H 0.2144 0.5082 -0.0029 0.084 Uiso 1 calc R . .
C3H C 0.2078(10) 0.5273(8) 0.1151(14) 0.066(7) Uani 1 d DU . .
H3H1 H 0.1942 0.5445 0.1289 0.080 Uiso 1 calc R . .
H3H2 H 0.2350 0.5475 0.0926 0.080 Uiso 1 calc R . .
C4H C 0.2205(9) 0.5110(9) 0.1741(14) 0.077(8) Uani 1 d DU . .
H4H1 H 0.2421 0.5021 0.1631 0.092 Uiso 1 calc R . .
H4H2 H 0.2340 0.5350 0.2052 0.092 Uiso 1 calc R . .
C5H C 0.1890(9) 0.4580(8) 0.2546(11) 0.063(7) Uani 1 d DU . .
H5H1 H 0.1893 0.4759 0.2905 0.076 Uiso 1 calc R . .
H5H2 H 0.2175 0.4591 0.2536 0.076 Uiso 1 calc R . .
C6H C 0.1520(8) 0.4098(7) 0.2647(11) 0.047(5) Uani 1 d DU . .
H6H1 H 0.1536 0.3999 0.3074 0.056 Uiso 1 calc R . .
H6H2 H 0.1229 0.4071 0.2590 0.056 Uiso 1 calc R . .
C7H C 0.1225(11) 0.3433(11) 0.221(2) 0.111(12) Uani 1 d DU . .
H7H1 H 0.1104 0.3386 0.2638 0.134 Uiso 1 calc R . .
H7H2 H 0.1342 0.3233 0.2159 0.134 Uiso 1 calc R . .
C8H C 0.0831(13) 0.3261(14) 0.1768(18) 0.132(13) Uani 1 d DU . .
H8H1 H 0.0735 0.2956 0.1647 0.159 Uiso 1 calc R . .
H8H2 H 0.0585 0.3266 0.1981 0.159 Uiso 1 calc R . .
C9H C 0.1038(9) 0.3343(7) 0.0731(11) 0.057(7) Uani 1 d DU . .
H9H1 H 0.0772 0.3072 0.0602 0.069 Uiso 1 calc R . .
H9H2 H 0.1268 0.3270 0.0831 0.069 Uiso 1 calc R . .
C10H C 0.1194(7) 0.3683(8) 0.0197(13) 0.063(7) Uani 1 d DU . .
H10O H 0.1271 0.3570 -0.0176 0.076 Uiso 1 calc R . .
H10P H 0.0958 0.3743 0.0080 0.076 Uiso 1 calc R . .
O1I O 0.8948(5) 0.6340(5) 0.0353(7) 0.047(4) Uani 1 d DU . .
O2I O 0.9151(6) 0.7196(5) 0.0413(9) 0.057(5) Uani 1 d DU . .
O3I O 0.9396(6) 0.7301(7) 0.1710(9) 0.065(5) Uani 1 d DU . .
O4I O 0.9176(7) 0.6485(7) 0.2282(11) 0.080(6) Uani 1 d DU . .
O5I O 0.8548(5) 0.5892(5) 0.1378(8) 0.050(4) Uani 1 d DU . .
C1I C 0.9021(9) 0.6583(7) -0.0206(10) 0.050(6) Uani 1 d DU . .
H1I1 H 0.8747 0.6563 -0.0357 0.060 Uiso 1 calc R . .
H1I2 H 0.9139 0.6475 -0.0538 0.060 Uiso 1 calc R . .
C2I C 0.9349(8) 0.7045(7) -0.0029(11) 0.054(6) Uani 1 d DU . .
H2I1 H 0.9611 0.7057 0.0156 0.064 Uiso 1 calc R . .
H2I2 H 0.9439 0.7234 -0.0406 0.064 Uiso 1 calc R . .
C3I C 0.9457(8) 0.7602(6) 0.0678(13) 0.056(6) Uani 1 d DU . .
H3I1 H 0.9304 0.7759 0.0808 0.067 Uiso 1 calc R . .
H3I2 H 0.9675 0.7781 0.0356 0.067 Uiso 1 calc R . .
C4I C 0.9688(8) 0.7553(9) 0.1230(11) 0.060(7) Uani 1 d DU . .
H4I1 H 0.9856 0.7411 0.1095 0.072 Uiso 1 calc R . .
H4I2 H 0.9899 0.7846 0.1395 0.072 Uiso 1 calc R . .
C5I C 0.9603(9) 0.7268(10) 0.2257(12) 0.072(8) Uani 1 d DU . .
H5I1 H 0.9707 0.7532 0.2519 0.087 Uiso 1 calc R . .
H5I2 H 0.9855 0.7232 0.2147 0.087 Uiso 1 calc R . .
C6I C 0.9260(10) 0.6872(8) 0.2595(15) 0.074(8) Uani 1 d DU . .
H6I1 H 0.9360 0.6869 0.3027 0.089 Uiso 1 calc R . .
H6I2 H 0.8988 0.6886 0.2621 0.089 Uiso 1 calc R . .
C7I C 0.8772(8) 0.6111(8) 0.2425(14) 0.075(8) Uani 1 d DU . .
H7I1 H 0.8543 0.6194 0.2448 0.090 Uiso 1 calc R . .
H7I2 H 0.8793 0.5999 0.2841 0.090 Uiso 1 calc R . .
C8I C 0.8639(9) 0.5752(8) 0.1951(11) 0.057(6) Uani 1 d DU . .
H8I1 H 0.8877 0.5685 0.1892 0.068 Uiso 1 calc R . .
H8I2 H 0.8376 0.5484 0.2098 0.068 Uiso 1 calc R . .
C9I C 0.8558(9) 0.5659(8) 0.0843(10) 0.051(6) Uani 1 d DU . .
H9I1 H 0.8294 0.5366 0.0830 0.061 Uiso 1 calc R . .
H9I2 H 0.8819 0.5624 0.0855 0.061 Uiso 1 calc R . .
C10I C 0.8574(7) 0.5920(7) 0.0278(12) 0.056(6) Uani 1 d DU . .
H10Q H 0.8599 0.5780 -0.0109 0.067 Uiso 1 calc R . .
H10R H 0.8307 0.5942 0.0251 0.067 Uiso 1 calc R . .
O1J O 0.6699(9) 0.6635(6) 0.0389(10) 0.097(8) Uani 1 d DU . .
O2J O 0.6821(6) 0.7406(6) 0.0867(8) 0.056(4) Uani 1 d DU . .
O3J O 0.6910(5) 0.7233(5) 0.2092(7) 0.042(4) Uani 1 d DU . .
O4J O 0.6284(5) 0.6375(5) 0.2301(7) 0.040(4) Uani 1 d DU . .
O5J O 0.6214(11) 0.5999(7) 0.1135(12) 0.121(9) Uani 1 d DU . .
C1J C 0.6785(11) 0.6949(8) -0.0037(13) 0.078(9) Uani 1 d DU . .
H1J1 H 0.6511 0.6882 -0.0253 0.094 Uiso 1 calc R . .
H1J2 H 0.6989 0.6949 -0.0354 0.094 Uiso 1 calc R . .
C2J C 0.6978(14) 0.7388(9) 0.0242(14) 0.098(11) Uani 1 d DU . .
H2J1 H 0.7299 0.7515 0.0262 0.118 Uiso 1 calc R . .
H2J2 H 0.6920 0.7576 -0.0040 0.118 Uiso 1 calc R . .
C3J C 0.7159(9) 0.7711(7) 0.1210(12) 0.066(8) Uani 1 d DU . .
H3J1 H 0.7252 0.8009 0.1055 0.079 Uiso 1 calc R . .
H3J2 H 0.7412 0.7663 0.1193 0.079 Uiso 1 calc R . .
C4J C 0.6987(12) 0.7653(7) 0.1852(12) 0.081(9) Uani 1 d DU . .
H4J1 H 0.7200 0.7892 0.2123 0.097 Uiso 1 calc R . .
H4J2 H 0.6711 0.7660 0.1852 0.097 Uiso 1 calc R . .
C5J C 0.6693(8) 0.7107(7) 0.2651(9) 0.047(6) Uani 1 d DU . .
H5J1 H 0.6423 0.7125 0.2629 0.056 Uiso 1 calc R . .
H5J2 H 0.6880 0.7305 0.2987 0.056 Uiso 1 calc R . .
C6J C 0.6582(8) 0.6653(7) 0.2796(10) 0.055(7) Uani 1 d DU . .
H6J1 H 0.6849 0.6629 0.2803 0.066 Uiso 1 calc R . .
H6J2 H 0.6438 0.6564 0.3210 0.066 Uiso 1 calc R . .
C7J C 0.6278(10) 0.5988(7) 0.2251(14) 0.072(8) Uani 1 d DU . .
H7J1 H 0.6141 0.5811 0.2630 0.086 Uiso 1 calc R . .
H7J2 H 0.6582 0.6046 0.2231 0.086 Uiso 1 calc R . .
C8J C 0.6040(10) 0.5735(8) 0.1698(11) 0.063(7) Uani 1 d DU . .
H8J1 H 0.6067 0.5470 0.1665 0.076 Uiso 1 calc R . .
H8J2 H 0.5726 0.5641 0.1741 0.076 Uiso 1 calc R . .
C9J C 0.6389(12) 0.5879(9) 0.0671(14) 0.080(9) Uani 1 d DU . .
H9J1 H 0.6166 0.5589 0.0512 0.096 Uiso 1 calc R . .
H9J2 H 0.6636 0.5853 0.0838 0.096 Uiso 1 calc R . .
C10J C 0.6545(7) 0.6194(6) 0.0152(10) 0.040(5) Uani 1 d DU . .
H10S H 0.6785 0.6183 -0.0069 0.048 Uiso 1 calc R . .
H10T H 0.6304 0.6115 -0.0150 0.048 Uiso 1 calc R . .
O1K O 0.4117(6) 0.6932(5) 0.0427(8) 0.048(4) Uani 1 d DU . .
O2K O 0.4472(5) 0.7176(5) 0.1637(7) 0.043(4) Uani 1 d DU . .
O3K O 0.3949(5) 0.6539(5) 0.2486(8) 0.049(4) Uani 1 d DU . .
O4K O 0.3430(5) 0.5795(5) 0.1785(7) 0.043(4) Uani 1 d DU . .
O5K O 0.3865(4) 0.6076(4) 0.0671(6) 0.032(3) Uani 1 d DU . .
C1K C 0.4521(7) 0.7319(7) 0.0566(11) 0.057(7) Uani 1 d DU . .
H1K1 H 0.4587 0.7545 0.0245 0.069 Uiso 1 calc R . .
H1K2 H 0.4763 0.7253 0.0572 0.069 Uiso 1 calc R . .
C2K C 0.4477(8) 0.7473(7) 0.1179(10) 0.048(6) Uani 1 d DU . .
H2K1 H 0.4725 0.7771 0.1256 0.057 Uiso 1 calc R . .
H2K2 H 0.4202 0.7484 0.1199 0.057 Uiso 1 calc R . .
C3K C 0.4470(9) 0.7272(7) 0.2291(9) 0.056(7) Uani 1 d DU . .
H3K1 H 0.4252 0.7364 0.2367 0.067 Uiso 1 calc R . .
H3K2 H 0.4761 0.7517 0.2410 0.067 Uiso 1 calc R . .
C4K C 0.4367(7) 0.6892(7) 0.2680(11) 0.045(5) Uani 1 d DU . .
H4K1 H 0.4594 0.6808 0.2628 0.055 Uiso 1 calc R . .
H4K2 H 0.4357 0.6961 0.3126 0.055 Uiso 1 calc R . .
C5K C 0.3872(7) 0.6125(6) 0.2702(11) 0.045(5) Uani 1 d DU . .
H5K1 H 0.3869 0.6118 0.3165 0.054 Uiso 1 calc R . .
H5K2 H 0.4106 0.6071 0.2553 0.054 Uiso 1 calc R . .
C6K C 0.3450(8) 0.5789(9) 0.2460(10) 0.062(7) Uani 1 d DU . .
H6K1 H 0.3395 0.5499 0.2598 0.074 Uiso 1 calc R . .
H6K2 H 0.3217 0.5835 0.2637 0.074 Uiso 1 calc R . .
C7K C 0.3605(9) 0.5562(8) 0.1471(10) 0.061(7) Uani 1 d DU . .
H7K1 H 0.3434 0.5248 0.1577 0.073 Uiso 1 calc R . .
H7K2 H 0.3911 0.5673 0.1601 0.073 Uiso 1 calc R . .
C8K C 0.3585(7) 0.5621(5) 0.0804(9) 0.037(5) Uani 1 d DU . .
H8K1 H 0.3685 0.5445 0.0572 0.044 Uiso 1 calc R . .
H8K2 H 0.3282 0.5526 0.0676 0.044 Uiso 1 calc R . .
C9K C 0.3789(7) 0.6193(7) 0.0062(9) 0.044(5) Uani 1 d DU . .
H9K1 H 0.3495 0.6161 0.0040 0.053 Uiso 1 calc R . .
H9K2 H 0.3809 0.6002 -0.0259 0.053 Uiso 1 calc R . .
C10K C 0.4124(8) 0.6646(7) -0.0042(10) 0.047(6) Uani 1 d DU . .
H10U H 0.4414 0.6668 -0.0044 0.057 Uiso 1 calc R . .
H10V H 0.4078 0.6740 -0.0458 0.057 Uiso 1 calc R . .
O1L O 0.1906(5) 0.6927(5) 0.0063(8) 0.049(4) Uani 1 d DU . .
O2L O 0.1845(6) 0.7519(6) 0.0940(9) 0.059(5) Uani 1 d DU . .
O3L O 0.1845(6) 0.7070(6) 0.1974(8) 0.058(5) Uani 1 d DU . .
O4L O 0.1185(6) 0.6190(6) 0.1880(9) 0.060(5) Uani 1 d DU . .
O5L O 0.1284(5) 0.6090(5) 0.0571(8) 0.050(4) Uani 1 d DU . .
C1L C 0.1865(8) 0.7309(7) -0.0073(12) 0.051(6) Uani 1 d DU . .
H1L1 H 0.1554 0.7230 -0.0064 0.061 Uiso 1 calc R . .
H1L2 H 0.1984 0.7425 -0.0493 0.061 Uiso 1 calc R . .
C2L C 0.2113(9) 0.7641(8) 0.0410(11) 0.065(7) Uani 1 d DU . .
H2L1 H 0.2390 0.7647 0.0506 0.078 Uiso 1 calc R . .
H2L2 H 0.2181 0.7934 0.0265 0.078 Uiso 1 calc R . .
C3L C 0.2082(9) 0.7733(8) 0.1503(11) 0.065(7) Uani 1 d DU . .
H3L1 H 0.2105 0.8023 0.1540 0.078 Uiso 1 calc R . .
H3L2 H 0.2381 0.7778 0.1479 0.078 Uiso 1 calc R . .
C4L C 0.1857(10) 0.7467(7) 0.2061(13) 0.073(8) Uani 1 d DU . .
H4L1 H 0.2020 0.7613 0.2446 0.087 Uiso 1 calc R . .
H4L2 H 0.1558 0.7421 0.2094 0.087 Uiso 1 calc R . .
C5L C 0.1674(7) 0.6774(7) 0.2506(9) 0.043(5) Uani 1 d DU . .
H5L1 H 0.1423 0.6785 0.2691 0.051 Uiso 1 calc R . .
H5L2 H 0.1902 0.6862 0.2831 0.051 Uiso 1 calc R . .
C6L C 0.1535(7) 0.6330(8) 0.2288(12) 0.054(6) Uani 1 d DU . .
H6L1 H 0.1781 0.6326 0.2073 0.065 Uiso 1 calc R . .
H6L2 H 0.1448 0.6129 0.2651 0.065 Uiso 1 calc R . .
C7L C 0.1061(9) 0.5780(7) 0.1558(12) 0.067(8) Uani 1 d DU . .
H7L1 H 0.0754 0.5649 0.1418 0.081 Uiso 1 calc R . .
H7L2 H 0.1076 0.5575 0.1858 0.081 Uiso 1 calc R . .
C8L C 0.1337(9) 0.5826(9) 0.1009(12) 0.067(8) Uani 1 d DU . .
H8L1 H 0.1647 0.5962 0.1136 0.081 Uiso 1 calc R . .
H8L2 H 0.1246 0.5535 0.0826 0.081 Uiso 1 calc R . .
C9L C 0.1559(8) 0.6158(8) 0.0026(11) 0.062(7) Uani 1 d DU . .
H9L1 H 0.1412 0.5904 -0.0259 0.075 Uiso 1 calc R . .
H9L2 H 0.1839 0.6185 0.0160 0.075 Uiso 1 calc R . .
C10L C 0.1641(8) 0.6557(7) -0.0302(11) 0.056(7) Uani 1 d DU . .
H10$ H 0.1787 0.6578 -0.0706 0.067 Uiso 1 calc R . .
H10W H 0.1360 0.6545 -0.0390 0.067 Uiso 1 calc R . .
O1M O 0.8905(6) 0.8724(6) 0.0602(8) 0.057(4) Uani 1 d DU . .
O2M O 0.9126(6) 0.9583(6) 0.0381(8) 0.058(5) Uani 1 d DU . .
O3M O 0.9517(13) 0.9951(11) 0.1528(15) 0.154(12) Uani 1 d DU . .
O4M O 0.9225(10) 0.9246(9) 0.2276(12) 0.127(10) Uani 1 d DU . .
O5M O 0.8581(8) 0.8499(7) 0.1764(10) 0.077(6) Uani 1 d DU . .
C1M C 0.8828(9) 0.8852(9) 0.0046(11) 0.062(7) Uani 1 d DU . .
H1M1 H 0.8531 0.8813 0.0044 0.075 Uiso 1 calc R . .
H1M2 H 0.8844 0.8668 -0.0291 0.075 Uiso 1 calc R . .
C2M C 0.9154(7) 0.9316(8) -0.0073(12) 0.050(6) Uani 1 d DU . .
H2M1 H 0.9451 0.9355 -0.0071 0.060 Uiso 1 calc R . .
H2M2 H 0.9102 0.9402 -0.0491 0.060 Uiso 1 calc R . .
C3M C 0.9485(9) 0.9970(7) 0.0478(13) 0.064(7) Uani 1 d DU . .
H3M1 H 0.9525 1.0160 0.0115 0.077 Uiso 1 calc R . .
H3M2 H 0.9739 0.9925 0.0491 0.077 Uiso 1 calc R . .
C4M C 0.9488(14) 1.0204(10) 0.1053(13) 0.086(9) Uani 1 d DU . .
H4M1 H 0.9742 1.0504 0.1059 0.103 Uiso 1 calc R . .
H4M2 H 0.9217 1.0219 0.1090 0.103 Uiso 1 calc R . .
C5M C 0.9701(14) 1.0017(12) 0.2091(16) 0.111(11) Uani 1 d DU . .
H5M1 H 0.9661 1.0243 0.2307 0.133 Uiso 1 calc R . .
H5M2 H 1.0019 1.0140 0.2030 0.133 Uiso 1 calc R . .
C6M C 0.9545(10) 0.9639(8) 0.2511(15) 0.073(8) Uani 1 d DU . .
H6M1 H 0.9798 0.9606 0.2631 0.087 Uiso 1 calc R . .
H6M2 H 0.9433 0.9702 0.2897 0.087 Uiso 1 calc R . .
C7M C 0.9002(12) 0.8934(10) 0.2697(15) 0.097(11) Uani 1 d DU . .
H7M1 H 0.8810 0.9007 0.2943 0.116 Uiso 1 calc R . .
H7M2 H 0.9206 0.8909 0.2987 0.116 Uiso 1 calc R . .
C8M C 0.8737(17) 0.8518(12) 0.2364(15) 0.122(13) Uani 1 d DU . .
H8M1 H 0.8911 0.8370 0.2352 0.146 Uiso 1 calc R . .
H8M2 H 0.8480 0.8337 0.2631 0.146 Uiso 1 calc R . .
C9M C 0.8668(13) 0.8224(10) 0.1440(13) 0.091(10) Uani 1 d DU . .
H9M1 H 0.8469 0.7916 0.1562 0.109 Uiso 1 calc R . .
H9M2 H 0.8974 0.8295 0.1502 0.109 Uiso 1 calc R . .
C10M C 0.8590(10) 0.8304(8) 0.0784(13) 0.073(8) Uani 1 d DU . .
H10 H 0.8603 0.8087 0.0505 0.087 Uiso 1 calc R . .
H10$ H 0.8296 0.8271 0.0747 0.087 Uiso 1 calc R . .
O1N O 0.6421(12) 0.9035(12) -0.0102(17) 0.166(12) Uani 1 d DU . .
O2N O 0.6642(8) 0.9735(8) 0.0673(11) 0.091(7) Uani 1 d DU . .
O3N O 0.6760(7) 0.9578(8) 0.1929(10) 0.094(7) Uani 1 d DU . .
O4N O 0.6259(8) 0.8706(8) 0.2092(11) 0.098(7) Uani 1 d DU . .
O5N O 0.6413(9) 0.8442(11) 0.0972(13) 0.123(9) Uani 1 d DU . .
C1N C 0.6760(11) 0.9315(10) 0.0191(16) 0.085(8) Uani 1 d DU . .
H1N1 H 0.7017 0.9294 0.0057 0.102 Uiso 1 calc R . .
H1N2 H 0.6720 0.9259 0.0647 0.102 Uiso 1 calc R . .
C2N C 0.6828(11) 0.9734(10) 0.0058(12) 0.074(8) Uani 1 d DU . .
H2N1 H 0.6654 0.9741 -0.0299 0.088 Uiso 1 calc R . .
H2N2 H 0.7139 0.9960 0.0013 0.088 Uiso 1 calc R . .
C3N C 0.6848(11) 1.0000(12) 0.1104(13) 0.087(8) Uani 1 d DU . .
H3N1 H 0.6846 1.0267 0.0972 0.105 Uiso 1 calc R . .
H3N2 H 0.7152 1.0065 0.1038 0.105 Uiso 1 calc R . .
C4N C 0.6817(10) 1.0010(9) 0.1762(13) 0.075(8) Uani 1 d DU . .
H4N1 H 0.6563 1.0037 0.1893 0.090 Uiso 1 calc R . .
H4N2 H 0.7087 1.0251 0.1948 0.090 Uiso 1 calc R . .
C5N C 0.6602(11) 0.9436(12) 0.2464(14) 0.107(11) Uani 1 d DU . .
H5N1 H 0.6324 0.9438 0.2502 0.129 Uiso 1 calc R . .
H5N2 H 0.6805 0.9639 0.2782 0.129 Uiso 1 calc R . .
C6N C 0.6520(9) 0.9009(10) 0.2602(13) 0.067(8) Uani 1 d DU . .
H6N1 H 0.6359 0.8909 0.3002 0.080 Uiso 1 calc R . .
H6N2 H 0.6800 0.9013 0.2647 0.080 Uiso 1 calc R . .
C7N C 0.6324(11) 0.8388(10) 0.2086(16) 0.085(9) Uani 1 d DU . .
H7N1 H 0.6178 0.8187 0.2441 0.102 Uiso 1 calc R . .
H7N2 H 0.6640 0.8484 0.2090 0.102 Uiso 1 calc R . .
C8N C 0.6127(14) 0.8195(14) 0.1504(15) 0.131(13) Uani 1 d DU . .
H8N1 H 0.5845 0.8189 0.1465 0.157 Uiso 1 calc R . .
H8N2 H 0.6067 0.7890 0.1491 0.157 Uiso 1 calc R . .
C9N C 0.6242(14) 0.8393(17) 0.0443(16) 0.147(15) Uani 1 d DU . .
H9N1 H 0.5986 0.8433 0.0489 0.176 Uiso 1 calc R . .
H9N2 H 0.6130 0.8086 0.0315 0.176 Uiso 1 calc R . .
C10N C 0.6496(10) 0.8661(12) -0.0055(14) 0.081(8) Uani 1 d DU . .
H10 H 0.6412 0.8494 -0.0451 0.098 Uiso 1 calc R . .
H10$ H 0.6810 0.8767 0.0024 0.098 Uiso 1 calc R . .
O1O O 0.4085(7) 0.9207(8) 0.0350(12) 0.090(7) Uani 1 d DU . .
O2O O 0.4277(7) 0.9986(7) 0.0864(9) 0.073(5) Uani 1 d DU . .
O3O O 0.4379(7) 0.9824(7) 0.2163(10) 0.078(6) Uani 1 d DU . .
O4O O 0.4050(6) 0.8896(6) 0.2295(11) 0.073(6) Uani 1 d DU . .
O5O O 0.3560(8) 0.8544(8) 0.1138(12) 0.096(7) Uani 1 d DU . .
C1O C 0.4218(10) 0.9557(9) -0.0051(12) 0.068(7) Uani 1 d DU . .
H1O1 H 0.3968 0.9581 -0.0211 0.082 Uiso 1 calc R . .
H1O2 H 0.4388 0.9542 -0.0408 0.082 Uiso 1 calc R . .
C2O C 0.4505(10) 0.9933(10) 0.0400(11) 0.072(7) Uani 1 d DU . .
H2O1 H 0.4728 0.9876 0.0587 0.086 Uiso 1 calc R . .
H2O2 H 0.4660 1.0208 0.0159 0.086 Uiso 1 calc R . .
C3O C 0.4560(9) 1.0299(8) 0.1292(12) 0.064(7) Uani 1 d DU . .
H3O1 H 0.4408 1.0441 0.1486 0.077 Uiso 1 calc R . .
H3O2 H 0.4816 1.0526 0.1063 0.077 Uiso 1 calc R . .
C4O C 0.4722(7) 1.0114(10) 0.1817(14) 0.073(8) Uani 1 d DU . .
H4O1 H 0.4872 0.9968 0.1631 0.088 Uiso 1 calc R . .
H4O2 H 0.4932 1.0355 0.2088 0.088 Uiso 1 calc R . .
C5O C 0.4481(8) 0.9626(8) 0.2649(11) 0.051(6) Uani 1 d DU . .
H5O1 H 0.4551 0.9800 0.3038 0.061 Uiso 1 calc R . .
H5O2 H 0.4732 0.9588 0.2536 0.061 Uiso 1 calc R . .
C6O C 0.4061(9) 0.9181(9) 0.2724(14) 0.073(8) Uani 1 d DU . .
H6O1 H 0.4051 0.9066 0.3150 0.087 Uiso 1 calc R . .
H6O2 H 0.3803 0.9218 0.2671 0.087 Uiso 1 calc R . .
C7O C 0.3641(8) 0.8530(9) 0.2180(17) 0.092(9) Uani 1 d DU . .
H7O1 H 0.3420 0.8624 0.2181 0.110 Uiso 1 calc R . .
H7O2 H 0.3570 0.8323 0.2532 0.110 Uiso 1 calc R . .
C8O C 0.3592(12) 0.8282(9) 0.1567(14) 0.087(9) Uani 1 d DU . .
H8O1 H 0.3850 0.8250 0.1488 0.104 Uiso 1 calc R . .
H8O2 H 0.3326 0.7989 0.1572 0.104 Uiso 1 calc R . .
C9O C 0.3621(13) 0.8463(11) 0.0519(13) 0.083(9) Uani 1 d DU . .
H9O1 H 0.3349 0.8208 0.0363 0.100 Uiso 1 calc R . .
H9O2 H 0.3856 0.8388 0.0502 0.100 Uiso 1 calc R . .
C10O C 0.3743(9) 0.8859(9) 0.0088(15) 0.083(9) Uani 1 d DU . .
H10 H 0.3821 0.8804 -0.0334 0.100 Uiso 1 calc R . .
H10$ H 0.3493 0.8910 0.0048 0.100 Uiso 1 calc R . .
C1P C 0.1747(12) 0.9456(10) 0.0071(14) 0.098(10) Uani 1 d DU . .
H1P1 H 0.1449 0.9381 -0.0058 0.117 Uiso 1 calc R . .
H1P2 H 0.1929 0.9515 -0.0309 0.117 Uiso 1 calc R . .
C2P C 0.1941(10) 0.9844(12) 0.0491(14) 0.086(9) Uani 1 d DU . .
H2P1 H 0.2244 0.9922 0.0597 0.103 Uiso 1 calc R . .
H2P2 H 0.1954 1.0095 0.0267 0.103 Uiso 1 calc R . .
C3P C 0.1929(10) 1.0078(10) 0.1519(14) 0.097(10) Uani 1 d DU . .
H3P1 H 0.1893 1.0336 0.1466 0.117 Uiso 1 calc R . .
H3P2 H 0.2245 1.0176 0.1492 0.117 Uiso 1 calc R . .
C4P C 0.1755(11) 0.9872(8) 0.2141(15) 0.082(9) Uani 1 d DU . .
H4P1 H 0.1959 1.0066 0.2467 0.098 Uiso 1 calc R . .
H4P2 H 0.1472 0.9860 0.2207 0.098 Uiso 1 calc R . .
C5P C 0.1476(9) 0.9242(9) 0.2791(11) 0.075(8) Uani 1 d DU . .
H5P1 H 0.1189 0.9226 0.2830 0.090 Uiso 1 calc R . .
H5P2 H 0.1656 0.9386 0.3165 0.090 Uiso 1 calc R . .
C6P C 0.1429(8) 0.8804(9) 0.2679(11) 0.058(6) Uani 1 d DU . .
H6P1 H 0.1719 0.8841 0.2577 0.070 Uiso 1 calc R . .
H6P2 H 0.1325 0.8629 0.3068 0.070 Uiso 1 calc R . .
C7P C 0.1231(13) 0.8255(12) 0.1992(16) 0.100(10) Uani 1 d DU . .
H7P1 H 0.1154 0.8030 0.2320 0.120 Uiso 1 calc R . .
H7P2 H 0.1545 0.8386 0.1892 0.120 Uiso 1 calc R . .
C8P C 0.0958(11) 0.8062(11) 0.1423(13) 0.087(10) Uani 1 d DU . .
H8P1 H 0.0957 0.7788 0.1318 0.105 Uiso 1 calc R . .
H8P2 H 0.0654 0.7984 0.1520 0.105 Uiso 1 calc R . .
C9P C 0.1439(8) 0.8369(9) 0.0527(12) 0.058(6) Uani 1 d DU . .
H9P1 H 0.1343 0.8091 0.0303 0.069 Uiso 1 calc R . .
H9P2 H 0.1692 0.8430 0.0794 0.069 Uiso 1 calc R . .
C10P C 0.1563(9) 0.8731(7) 0.0071(12) 0.052(6) Uiso 1 d DU . .
H10 H 0.1783 0.8743 -0.0227 0.063 Uiso 1 calc R . .
H10$ H 0.1303 0.8685 -0.0168 0.063 Uiso 1 calc R . .
O1P O 0.1737(7) 0.9122(8) 0.0413(10) 0.079(6) Uani 1 d DU . .
O2P O 0.1702(7) 0.9772(8) 0.1048(11) 0.085(6) Uani 1 d DU . .
O3P O 0.1690(6) 0.9449(7) 0.2238(9) 0.071(6) Uani 1 d DU . .
O4P O 0.1135(7) 0.8574(7) 0.2188(9) 0.072(5) Uani 1 d DU . .
O5P O 0.1100(6) 0.8339(7) 0.0892(8) 0.069(5) Uani 1 d DU . .

loop_
_atom_site_aniso_label
_atom_site_aniso_U_11
_atom_site_aniso_U_22
_atom_site_aniso_U_33
_atom_site_aniso_U_23
_atom_site_aniso_U_13
_atom_site_aniso_U_12
U1 0.0169(3) 0.0218(4) 0.0306(4) 0.0044(3) 0.0048(3) 0.0092(3)
U2 0.0203(3) 0.0209(3) 0.0213(4) 0.0021(3) 0.0014(3) 0.0118(3)
U3 0.0183(4) 0.0207(3) 0.0236(4) -0.0006(3) -0.0009(3) 0.0073(3)
U4 0.0329(4) 0.0423(5) 0.0246(4) 0.0018(3) 0.0035(3) 0.0284(4)
U5 0.0219(4) 0.0211(3) 0.0201(4) 0.0015(3) -0.0013(3) 0.0104(3)
U6 0.0202(4) 0.0228(4) 0.0220(4) 0.0027(3) 0.0006(3) 0.0107(3)
U7 0.0178(3) 0.0197(3) 0.0226(4) -0.0009(3) -0.0025(3) 0.0091(3)
U8 0.0228(4) 0.0209(3) 0.0195(4) 0.0015(3) 0.0038(3) 0.0103(3)
U9 0.0185(3) 0.0244(4) 0.0255(4) 0.0054(3) 0.0035(3) 0.0130(3)
U10 0.0181(3) 0.0257(4) 0.0187(4) -0.0017(3) -0.0025(3) 0.0106(3)
U11 0.0204(4) 0.0232(4) 0.0240(4) 0.0000(3) -0.0016(3) 0.0125(3)
U12 0.0197(3) 0.0209(4) 0.0212(4) -0.0007(3) 0.0007(3) 0.0114(3)
U13 0.0237(4) 0.0184(3) 0.0217(4) -0.0007(3) -0.0032(3) 0.0112(3)
U14 0.0211(3) 0.0219(4) 0.0220(4) 0.0002(3) 0.0034(3) 0.0098(3)
U15 0.0218(4) 0.0216(3) 0.0210(4) 0.0001(3) 0.0015(3) 0.0094(3)
U16 0.0197(3) 0.0182(3) 0.0183(4) -0.0003(3) 0.0011(3) 0.0089(3)
Cl11 0.023(2) 0.033(3) 0.038(3) 0.001(2) -0.001(2) 0.013(2)
Cl12 0.031(3) 0.060(4) 0.036(3) 0.007(3) 0.003(2) 0.026(3)
Cl21 0.038(3) 0.047(3) 0.025(3) -0.009(2) 0.001(2) 0.024(2)
Cl22 0.028(2) 0.041(3) 0.026(3) -0.013(2) -0.0090(19) 0.024(2)
Cl31 0.029(3) 0.061(4) 0.049(4) -0.025(3) -0.011(2) 0.028(3)
Cl32 0.041(3) 0.055(3) 0.031(3) -0.018(2) -0.013(2) 0.028(3)
Cl41 0.039(3) 0.049(3) 0.028(3) -0.003(2) 0.002(2) 0.029(3)
Cl42 0.037(3) 0.049(3) 0.037(3) -0.013(2) -0.002(2) 0.027(3)
Cl51 0.030(3) 0.039(3) 0.030(3) -0.013(2) -0.007(2) 0.019(2)
Cl52 0.032(3) 0.044(3) 0.047(3) -0.024(2) -0.016(2) 0.026(2)
Cl61 0.031(3) 0.045(3) 0.022(3) -0.011(2) -0.005(2) 0.017(2)
Cl62 0.028(2) 0.041(3) 0.030(3) -0.008(2) -0.003(2) 0.018(2)
Cl71 0.027(2) 0.050(3) 0.035(3) -0.018(2) -0.011(2) 0.022(2)
Cl72 0.037(3) 0.032(3) 0.022(3) -0.0023(19) -0.001(2) 0.012(2)
Cl81 0.039(3) 0.035(3) 0.030(3) -0.009(2) -0.001(2) 0.019(2)
Cl82 0.030(3) 0.056(3) 0.031(3) -0.015(2) -0.006(2) 0.025(2)
Cl91 0.032(3) 0.038(3) 0.049(4) -0.011(2) -0.001(2) 0.017(2)
Cl92 0.024(2) 0.041(3) 0.031(3) -0.014(2) -0.0104(19) 0.019(2)
Cl1A 0.028(2) 0.037(3) 0.024(3) -0.010(2) -0.0063(19) 0.018(2)
Cl2A 0.040(3) 0.041(3) 0.031(3) -0.011(2) -0.003(2) 0.018(2)
Cl1B 0.038(3) 0.041(3) 0.029(3) -0.010(2) -0.009(2) 0.028(2)
Cl2B 0.039(3) 0.059(3) 0.024(3) -0.002(2) -0.003(2) 0.032(3)
Cl1C 0.036(3) 0.048(3) 0.036(3) -0.008(2) -0.005(2) 0.026(3)
Cl2C 0.032(3) 0.063(4) 0.041(3) -0.026(3) -0.012(2) 0.027(3)
Cl1D 0.041(3) 0.041(3) 0.036(3) -0.017(2) -0.015(2) 0.025(2)
Cl2D 0.032(3) 0.052(3) 0.031(3) -0.015(2) -0.010(2) 0.027(2)
Cl1E 0.026(2) 0.042(3) 0.032(3) -0.015(2) -0.011(2) 0.024(2)
Cl2E 0.045(3) 0.039(3) 0.035(3) -0.006(2) 0.002(2) 0.025(3)
Cl1F 0.030(3) 0.031(3) 0.029(3) -0.004(2) -0.008(2) 0.010(2)
Cl2F 0.030(3) 0.057(3) 0.036(3) -0.024(3) -0.015(2) 0.024(3)
Cl1G 0.033(3) 0.036(3) 0.027(3) -0.015(2) -0.005(2) 0.016(2)
Cl2G 0.043(3) 0.043(3) 0.034(3) -0.012(2) -0.008(2) 0.020(3)
O11 0.042(9) 0.048(10) 0.058(11) 0.004(8) -0.020(8) 0.027(8)
O12 0.049(9) 0.036(8) 0.028(8) -0.013(6) -0.013(7) 0.023(7)
O13 0.022(4) 0.037(4) 0.029(5) -0.001(3) 0.003(3) 0.015(3)
O14 0.016(7) 0.044(9) 0.044(9) -0.006(7) -0.005(6) 0.017(6)
O15 0.035(9) 0.079(13) 0.044(11) -0.024(9) 0.002(7) 0.024(9)
O21 0.033(8) 0.035(8) 0.032(9) 0.002(6) 0.017(6) 0.008(7)
O22 0.051(9) 0.020(7) 0.034(9) 0.005(6) 0.031(7) 0.012(7)
O23 0.060(11) 0.072(12) 0.016(8) -0.009(7) -0.002(7) 0.040(10)
O24 0.024(7) 0.021(7) 0.045(9) 0.009(6) 0.002(6) 0.012(6)
O25 0.035(8) 0.061(10) 0.030(8) -0.020(7) -0.004(6) 0.033(8)
O31 0.062(11) 0.023(8) 0.044(10) -0.006(7) -0.010(8) 0.013(8)
O32 0.011(7) 0.043(9) 0.058(11) 0.033(8) 0.012(6) 0.002(6)
O33 0.025(8) 0.058(10) 0.054(11) -0.030(8) -0.020(7) 0.029(8)
O34 0.014(7) 0.027(8) 0.100(14) -0.022(8) -0.029(8) 0.013(6)
O35 0.043(10) 0.099(15) 0.069(13) -0.051(11) -0.031(9) 0.052(10)
O41 0.082(13) 0.039(9) 0.039(10) 0.023(7) 0.019(9) 0.039(9)
O42 0.045(10) 0.046(10) 0.056(12) 0.012(8) 0.024(9) 0.004(8)
O43 0.020(7) 0.045(9) 0.041(9) -0.013(7) -0.014(6) 0.022(7)
O44 0.052(10) 0.086(13) 0.042(10) 0.007(9) 0.010(8) 0.057(10)
O45 0.111(18) 0.28(4) 0.055(14) -0.090(18) -0.049(13) 0.16(2)
O51 0.038(8) 0.015(6) 0.035(9) -0.004(6) 0.010(6) 0.003(6)
O52 0.034(8) 0.053(9) 0.023(8) 0.002(7) 0.004(6) 0.024(7)
O53 0.054(10) 0.054(10) 0.053(11) -0.036(8) -0.034(8) 0.036(9)
O54 0.018(7) 0.032(7) 0.037(9) -0.007(6) -0.021(6) 0.008(6)
O55 0.055(10) 0.075(12) 0.036(10) -0.033(8) -0.032(8) 0.047(9)
O61 0.039(8) 0.028(8) 0.036(9) 0.004(6) 0.011(7) 0.011(7)
O62 0.037(8) 0.029(8) 0.034(9) 0.016(6) 0.008(6) 0.015(7)
O63 0.016(5) 0.053(7) 0.044(7) 0.001(6) 0.001(5) 0.024(5)
O64 0.036(8) 0.040(8) 0.015(7) -0.019(6) -0.006(6) 0.019(7)
O65 0.050(10) 0.074(12) 0.029(9) -0.033(8) -0.022(7) 0.037(9)
O71 0.052(10) 0.010(7) 0.072(12) -0.014(7) -0.024(9) 0.014(7)
O72 0.051(9) 0.025(7) 0.028(8) 0.001(6) -0.011(7) 0.015(7)
O73 0.030(6) 0.072(8) 0.047(8) -0.017(6) 0.002(5) 0.038(6)
O74 0.015(5) 0.044(7) 0.025(6) 0.000(5) -0.008(4) 0.016(5)
O75 0.039(9) 0.135(18) 0.051(12) -0.058(12) -0.020(8) 0.058(11)
O81 0.045(9) 0.021(7) 0.046(10) -0.009(6) -0.006(7) 0.013(7)
O82 0.058(10) 0.008(6) 0.028(8) 0.002(5) -0.004(7) 0.006(6)
O83 0.014(6) 0.067(10) 0.029(8) -0.012(7) 0.000(5) 0.024(7)
O84 0.020(7) 0.041(8) 0.045(9) -0.009(7) 0.007(6) 0.019(6)
O85 0.018(7) 0.061(10) 0.039(9) -0.019(7) -0.005(6) 0.028(7)
O91 0.076(12) 0.043(9) 0.023(9) 0.019(7) 0.012(8) 0.030(9)
O92 0.087(14) 0.032(9) 0.049(12) 0.021(8) -0.005(10) 0.022(9)
O93 0.022(6) 0.065(8) 0.049(8) -0.008(6) -0.001(5) 0.031(6)
O94 0.035(9) 0.069(12) 0.064(12) -0.031(9) -0.001(8) 0.038(9)
O95 0.023(7) 0.070(11) 0.056(11) -0.034(9) -0.020(7) 0.026(8)
O101 0.037(8) 0.021(7) 0.029(8) 0.006(6) -0.001(6) 0.003(6)
O102 0.034(8) 0.035(8) 0.029(9) 0.014(7) -0.004(6) -0.003(7)
O103 0.031(7) 0.040(8) 0.027(8) -0.009(6) -0.009(6) 0.029(7)
O104 0.019(7) 0.048(9) 0.036(9) -0.003(7) -0.007(6) 0.022(7)
O105 0.029(8) 0.146(19) 0.063(13) -0.074(13) -0.025(8) 0.057(11)
O111 0.031(7) 0.034(8) 0.015(7) -0.004(5) 0.008(5) 0.013(6)
O112 0.020(7) 0.045(8) 0.035(8) 0.019(6) 0.020(6) 0.003(6)
O113 0.051(9) 0.079(11) 0.025(8) -0.013(7) -0.018(7) 0.060(9)
O114 0.041(8) 0.051(9) 0.033(8) -0.001(7) -0.002(6) 0.043(8)
O115 0.034(8) 0.064(10) 0.035(9) -0.027(8) -0.015(7) 0.031(8)
O121 0.058(11) 0.025(8) 0.059(12) 0.010(7) -0.015(9) 0.021(8)
O122 0.073(12) 0.024(8) 0.049(11) 0.010(7) -0.026(9) 0.026(8)
O123 0.029(8) 0.048(9) 0.037(9) -0.019(7) 0.005(6) 0.020(7)
O124 0.020(7) 0.042(8) 0.040(9) -0.004(7) 0.004(6) 0.018(6)
O125 0.073(13) 0.137(19) 0.063(13) -0.051(13) -0.015(10) 0.088(14)
O131 0.035(8) 0.036(8) 0.012(7) -0.008(6) 0.008(6) 0.008(6)
O132 0.063(10) 0.028(8) 0.026(8) 0.016(6) 0.002(7) 0.017(8)
O133 0.021(7) 0.089(13) 0.052(11) -0.033(9) -0.007(7) 0.040(9)
O134 0.037(8) 0.038(8) 0.021(7) -0.012(6) 0.000(6) 0.031(7)
O135 0.044(9) 0.060(10) 0.041(10) -0.011(8) -0.005(7) 0.038(8)
O141 0.046(9) 0.032(8) 0.033(9) 0.016(6) 0.014(7) 0.028(7)
O142 0.032(8) 0.015(7) 0.043(10) -0.005(6) 0.014(7) -0.005(6)
O143 0.025(7) 0.057(10) 0.034(9) 0.001(7) -0.003(6) 0.027(7)
O144 0.026(7) 0.054(9) 0.034(9) 0.011(7) 0.011(6) 0.028(7)
O145 0.052(11) 0.138(19) 0.057(13) -0.050(12) -0.030(9) 0.064(13)
O151 0.042(9) 0.009(6) 0.045(10) 0.010(6) 0.012(7) 0.001(6)
O152 0.040(8) 0.026(7) 0.023(8) 0.002(6) -0.004(6) 0.001(6)
O153 0.021(7) 0.038(8) 0.017(7) -0.004(6) -0.005(5) 0.011(6)
O154 0.023(7) 0.034(8) 0.060(10) -0.013(7) -0.017(7) 0.023(6)
O155 0.043(9) 0.090(13) 0.031(9) -0.037(9) -0.022(7) 0.042(9)
O161 0.063(11) 0.023(7) 0.026(8) 0.009(6) 0.012(7) 0.015(7)
O162 0.065(10) 0.011(6) 0.025(8) -0.004(5) 0.003(7) 0.013(7)
O163 0.039(9) 0.043(9) 0.053(11) -0.015(7) 0.003(7) 0.027(8)
O164 0.041(8) 0.061(10) 0.029(8) -0.018(7) -0.006(6) 0.043(8)
O165 0.029(8) 0.083(13) 0.037(10) -0.029(9) -0.011(7) 0.022(9)
O1A 0.060(10) 0.055(10) 0.057(11) -0.019(8) -0.001(8) 0.033(8)
O2A 0.042(9) 0.080(11) 0.053(10) -0.018(9) 0.008(7) 0.043(9)
O3A 0.043(9) 0.070(11) 0.072(12) 0.029(10) -0.003(9) 0.024(8)
O4A 0.039(8) 0.037(8) 0.071(11) -0.023(8) -0.012(8) 0.023(7)
O5A 0.033(8) 0.073(11) 0.035(9) 0.012(8) 0.007(7) 0.012(8)
C1A 0.064(14) 0.060(13) 0.048(14) -0.017(11) -0.018(11) 0.044(11)
C2A 0.055(13) 0.082(15) 0.040(13) -0.036(11) -0.023(10) 0.042(12)
C3A 0.059(14) 0.080(16) 0.059(15) 0.004(13) -0.007(12) 0.040(13)
C4A 0.042(12) 0.081(16) 0.062(15) 0.018(13) -0.007(11) 0.030(12)
C5A 0.028(11) 0.039(12) 0.111(18) 0.024(12) -0.004(12) 0.019(9)
C6A 0.064(15) 0.039(12) 0.095(18) -0.017(13) -0.021(14) 0.012(12)
C7A 0.036(11) 0.089(16) 0.042(13) -0.036(12) -0.016(10) 0.033(11)
C8A 0.051(13) 0.074(15) 0.033(13) -0.017(11) 0.000(10) 0.022(12)
C9A 0.053(14) 0.087(16) 0.053(15) 0.037(13) 0.017(11) 0.032(12)
C10A 0.087(18) 0.043(14) 0.083(18) 0.011(13) 0.007(15) 0.003(13)
O1B 0.023(7) 0.034(7) 0.034(8) -0.005(6) -0.010(6) 0.015(6)
O2B 0.051(9) 0.031(7) 0.025(8) 0.005(6) 0.017(6) 0.015(7)
O3B 0.043(8) 0.049(9) 0.030(8) -0.009(7) -0.017(7) 0.018(7)
O4B 0.051(9) 0.058(10) 0.028(9) 0.002(7) 0.030(7) 0.011(8)
O5B 0.016(6) 0.035(7) 0.035(8) 0.005(6) 0.000(5) 0.016(6)
C1B 0.059(12) 0.035(10) 0.017(10) -0.005(8) -0.007(9) 0.023(9)
C2B 0.044(11) 0.071(13) 0.021(10) -0.019(9) -0.011(8) 0.043(10)
C3B 0.062(14) 0.048(13) 0.034(13) 0.017(10) -0.002(11) 0.008(11)
C4B 0.054(14) 0.047(13) 0.046(14) 0.017(11) 0.001(11) -0.005(11)
C5B 0.023(9) 0.058(13) 0.045(12) -0.030(10) -0.008(9) 0.019(9)
C6B 0.066(13) 0.056(12) 0.017(10) -0.018(9) -0.010(9) 0.043(11)
C7B 0.029(9) 0.049(11) 0.018(10) 0.004(8) 0.008(7) 0.024(9)
C8B 0.041(11) 0.056(12) 0.024(11) 0.015(9) -0.017(9) 0.020(10)
C9B 0.036(10) 0.019(9) 0.043(12) 0.004(8) 0.018(9) 0.011(8)
C10B 0.031(10) 0.022(9) 0.038(11) -0.013(8) 0.006(8) 0.010(8)
O1C 0.045(9) 0.062(10) 0.051(10) 0.015(8) -0.003(8) 0.026(8)
O2C 0.063(11) 0.067(11) 0.056(11) -0.010(9) 0.002(9) 0.027(9)
O3C 0.053(10) 0.053(10) 0.052(11) -0.001(8) 0.005(8) 0.016(8)
O4C 0.032(8) 0.069(10) 0.033(9) 0.004(7) 0.010(6) 0.025(8)
O5C 0.077(12) 0.038(9) 0.043(10) 0.000(7) 0.006(9) 0.008(8)
C1C 0.025(10) 0.063(13) 0.041(13) 0.008(10) 0.008(9) 0.015(10)
C2C 0.050(12) 0.054(13) 0.025(11) 0.001(9) -0.014(9) 0.022(10)
C3C 0.072(15) 0.046(13) 0.076(16) 0.017(12) 0.015(13) 0.037(12)
C4C 0.053(13) 0.084(16) 0.047(14) 0.009(13) 0.002(11) 0.028(12)
C5C 0.054(13) 0.047(13) 0.070(16) -0.014(11) -0.025(12) 0.024(11)
C6C 0.040(12) 0.032(11) 0.098(17) 0.021(11) -0.025(12) 0.012(10)
C7C 0.056(10) 0.050(10) 0.012(9) -0.007(7) -0.017(8) 0.034(8)
C8C 0.070(15) 0.079(16) 0.035(13) -0.009(12) -0.007(12) 0.032(13)
C9C 0.049(12) 0.023(10) 0.045(13) -0.018(9) -0.013(10) 0.013(9)
C10C 0.044(12) 0.010(8) 0.071(14) 0.012(9) -0.015(10) 0.007(8)
O1D 0.051(10) 0.099(13) 0.086(14) -0.045(11) -0.020(9) 0.056(10)
O2D 0.113(15) 0.061(11) 0.081(14) -0.008(10) -0.025(12) 0.059(11)
O3D 0.091(14) 0.072(13) 0.085(15) -0.030(11) 0.005(12) 0.026(11)
O4D 0.067(12) 0.094(14) 0.069(13) -0.018(11) -0.014(10) 0.036(11)
O5D 0.072(13) 0.075(13) 0.105(16) 0.010(12) 0.014(12) 0.027(11)
C1D 0.054(14) 0.112(18) 0.076(17) -0.049(15) -0.007(12) 0.054(13)
C2D 0.067(14) 0.095(16) 0.038(13) -0.032(12) -0.007(11) 0.060(13)
C3D 0.12(2) 0.077(18) 0.10(2) -0.010(16) -0.012(18) 0.040(16)
C4D 0.083(17) 0.042(13) 0.047(15) 0.008(11) -0.004(13) 0.005(12)
C5D 0.14(2) 0.056(15) 0.088(19) -0.031(14) 0.009(17) 0.051(15)
C6D 0.048(12) 0.070(15) 0.055(15) -0.041(12) -0.019(11) 0.035(11)
C7D 0.077(17) 0.11(2) 0.069(18) 0.015(16) -0.005(15) 0.040(16)
C8D 0.049(13) 0.068(15) 0.049(14) 0.001(12) -0.009(11) 0.024(12)
C9D 0.054(16) 0.071(17) 0.12(2) 0.000(17) 0.033(16) -0.010(14)
C10D 0.054(15) 0.070(17) 0.11(2) -0.025(16) 0.001(16) -0.003(13)
O1E 0.103(14) 0.161(19) 0.050(12) 0.005(12) 0.036(11) 0.089(14)
O2E 0.060(12) 0.070(13) 0.139(18) 0.017(13) 0.013(12) 0.033(10)
O3E 0.054(11) 0.150(18) 0.087(15) -0.044(14) 0.000(10) 0.053(12)
O4E 0.061(11) 0.110(15) 0.089(14) 0.039(12) 0.038(10) 0.059(11)
O5E 0.071(12) 0.120(16) 0.096(15) -0.052(12) -0.055(11) 0.056(12)
C1E 0.14(2) 0.14(2) 0.070(19) 0.032(17) 0.075(16) 0.076(18)
C2E 0.089(18) 0.096(18) 0.10(2) 0.066(16) 0.023(16) 0.044(15)
C3E 0.091(19) 0.053(15) 0.16(2) -0.009(17) -0.004(18) 0.037(14)
C4E 0.070(16) 0.078(17) 0.12(2) -0.029(16) -0.021(15) 0.054(14)
C5E 0.050(14) 0.16(2) 0.071(18) -0.043(17) -0.005(13) 0.047(16)
C6E 0.039(12) 0.14(2) 0.053(15) -0.007(15) -0.015(11) 0.055(13)
C7E 0.061(14) 0.075(16) 0.113(19) 0.037(15) 0.020(14) 0.049(13)
C8E 0.050(13) 0.068(15) 0.086(18) 0.004(13) -0.034(13) 0.031(12)
C9E 0.059(14) 0.095(17) 0.093(18) -0.027(14) -0.022(13) 0.062(13)
C10E 0.054(13) 0.095(17) 0.034(13) -0.032(12) -0.008(11) 0.034(13)
O1F 0.041(8) 0.069(10) 0.040(9) -0.012(8) -0.001(7) 0.033(8)
O2F 0.043(9) 0.073(11) 0.049(10) 0.020(8) 0.011(7) 0.042(8)
O3F 0.071(11) 0.036(9) 0.091(13) -0.014(9) -0.014(10) 0.036(8)
O4F 0.047(10) 0.096(13) 0.059(11) -0.028(10) -0.043(8) 0.042(9)
O5F 0.079(12) 0.048(10) 0.057(11) 0.007(8) -0.016(9) 0.031(9)
C1F 0.046(12) 0.101(17) 0.042(13) -0.023(12) -0.022(10) 0.048(12)
C2F 0.055(13) 0.098(17) 0.053(15) 0.005(13) 0.004(11) 0.053(13)
C3F 0.063(15) 0.083(16) 0.081(17) 0.048(14) 0.012(14) 0.034(13)
C4F 0.072(16) 0.052(14) 0.11(2) 0.011(15) -0.005(16) 0.025(13)
C5F 0.054(13) 0.062(14) 0.079(17) -0.050(13) -0.020(12) 0.031(12)
C6F 0.049(13) 0.102(17) 0.062(15) -0.049(13) -0.027(11) 0.046(13)
C7F 0.082(17) 0.12(2) 0.061(17) 0.016(16) -0.008(15) 0.049(16)
C8F 0.107(19) 0.085(18) 0.065(17) 0.023(15) -0.032(15) 0.026(16)
C9F 0.096(17) 0.033(12) 0.073(17) 0.004(11) 0.003(14) 0.032(12)
C10F 0.069(15) 0.052(13) 0.088(17) -0.026(13) 0.020(14) 0.031(12)
O1G 0.061(10) 0.056(10) 0.071(12) -0.008(9) 0.002(9) 0.041(9)
O2G 0.062(10) 0.056(10) 0.035(9) 0.002(7) 0.008(7) 0.027(8)
O3G 0.035(7) 0.034(7) 0.039(9) 0.000(6) 0.008(6) 0.018(6)
O4G 0.051(9) 0.054(9) 0.038(9) -0.004(7) -0.003(7) 0.030(8)
O5G 0.082(13) 0.053(11) 0.062(12) 0.001(9) 0.028(10) 0.018(10)
C1G 0.055(13) 0.045(12) 0.049(14) -0.004(11) 0.006(11) 0.014(11)
C2G 0.079(15) 0.051(13) 0.040(13) -0.005(10) 0.017(12) 0.031(12)
C3G 0.046(12) 0.066(14) 0.042(13) 0.001(11) -0.009(10) 0.021(11)
C4G 0.036(11) 0.041(11) 0.034(12) -0.009(9) -0.017(9) 0.011(9)
C5G 0.025(9) 0.061(13) 0.029(11) -0.009(9) -0.007(8) 0.023(9)
C6G 0.040(11) 0.064(13) 0.024(11) 0.004(9) 0.005(8) 0.034(10)
C7G 0.065(15) 0.061(14) 0.033(13) 0.005(11) 0.001(11) 0.014(12)
C8G 0.063(15) 0.068(15) 0.050(15) 0.014(12) 0.027(12) 0.016(12)
C9G 0.082(16) 0.066(15) 0.066(16) -0.035(13) 0.021(13) 0.032(13)
C10G 0.061(13) 0.064(13) 0.045(13) -0.010(11) -0.009(10) 0.047(11)
O1H 0.056(11) 0.119(15) 0.080(13) -0.052(12) -0.024(10) 0.059(11)
O2H 0.059(11) 0.127(15) 0.054(12) 0.031(11) 0.008(9) 0.057(11)
O3H 0.085(12) 0.068(11) 0.048(11) 0.014(9) 0.017(9) 0.050(10)
O4H 0.088(14) 0.121(16) 0.071(14) -0.009(13) 0.005(11) 0.051(13)
O5H 0.076(13) 0.063(12) 0.095(16) 0.025(11) 0.020(12) 0.013(10)
C1H 0.034(11) 0.078(16) 0.022(11) -0.005(11) -0.007(9) 0.013(11)
C2H 0.037(12) 0.110(18) 0.048(14) 0.025(13) 0.023(11) 0.026(12)
C3H 0.067(15) 0.043(13) 0.095(18) 0.004(13) -0.010(14) 0.032(12)
C4H 0.081(17) 0.065(15) 0.082(18) -0.006(14) 0.021(14) 0.034(13)
C5H 0.097(17) 0.078(15) 0.033(13) -0.004(11) 0.009(12) 0.058(13)
C6H 0.074(12) 0.061(11) 0.045(11) 0.001(9) 0.005(9) 0.063(10)
C7H 0.085(19) 0.10(2) 0.11(2) 0.038(18) -0.026(17) 0.024(16)
C8H 0.14(2) 0.10(2) 0.12(2) 0.047(18) -0.018(19) 0.025(18)
C9H 0.061(14) 0.030(11) 0.066(16) -0.012(11) -0.012(12) 0.012(10)
C10H 0.051(13) 0.091(16) 0.073(16) -0.017(13) -0.014(12) 0.054(12)
O1I 0.039(8) 0.063(10) 0.039(9) -0.011(8) 0.004(7) 0.024(8)
O2I 0.065(10) 0.043(9) 0.080(12) 0.021(8) 0.026(9) 0.040(8)
O3I 0.043(9) 0.079(12) 0.082(13) -0.032(10) -0.028(9) 0.037(9)
O4I 0.071(12) 0.103(15) 0.082(14) -0.005(12) 0.006(11) 0.056(11)
O5I 0.039(8) 0.045(9) 0.076(12) 0.004(8) 0.005(8) 0.028(7)
C1I 0.068(14) 0.068(14) 0.031(12) -0.011(10) 0.000(10) 0.047(12)
C2I 0.059(13) 0.065(14) 0.051(14) 0.021(11) 0.015(11) 0.042(11)
C3I 0.065(14) 0.026(10) 0.090(17) 0.002(11) 0.011(13) 0.032(10)
C4I 0.043(13) 0.044(13) 0.072(16) -0.011(12) 0.010(12) 0.006(11)
C5I 0.065(14) 0.085(16) 0.094(18) -0.040(14) -0.040(13) 0.058(13)
C6I 0.080(16) 0.093(17) 0.081(18) -0.033(14) -0.021(14) 0.068(14)
C7I 0.060(15) 0.088(17) 0.082(18) 0.022(14) -0.012(13) 0.040(13)
C8I 0.054(13) 0.041(12) 0.086(17) 0.012(12) 0.000(12) 0.032(11)
C9I 0.059(13) 0.043(12) 0.053(14) -0.016(10) 0.000(11) 0.028(11)
C10I 0.038(12) 0.070(15) 0.061(15) -0.016(12) 0.003(11) 0.027(11)
O1J 0.130(17) 0.080(14) 0.047(12) -0.017(10) 0.020(12) 0.027(13)
O2J 0.054(10) 0.062(10) 0.045(10) 0.003(8) 0.006(8) 0.023(9)
O3J 0.038(8) 0.045(9) 0.042(9) 0.001(7) -0.002(7) 0.019(7)
O4J 0.028(7) 0.048(9) 0.052(10) 0.003(7) -0.006(6) 0.026(7)
O5J 0.18(2) 0.054(12) 0.115(18) -0.015(12) 0.046(16) 0.047(13)
C1J 0.091(17) 0.086(17) 0.062(16) 0.002(14) 0.047(14) 0.047(14)
C2J 0.13(2) 0.073(16) 0.067(17) 0.013(14) 0.066(15) 0.029(15)
C3J 0.089(17) 0.025(11) 0.067(16) -0.006(11) -0.026(14) 0.015(11)
C4J 0.103(18) 0.045(13) 0.063(16) -0.025(12) -0.033(15) 0.013(13)
C5J 0.046(12) 0.070(14) 0.028(11) -0.026(10) -0.016(9) 0.032(11)
C6J 0.041(12) 0.058(13) 0.029(12) 0.002(10) -0.006(10) -0.002(11)
C7J 0.066(15) 0.041(13) 0.082(17) 0.027(12) 0.007(14) 0.007(12)
C8J 0.101(17) 0.042(12) 0.068(16) 0.009(11) 0.016(14) 0.051(12)
C9J 0.080(17) 0.050(14) 0.106(19) -0.003(14) 0.038(15) 0.030(13)
C10J 0.031(10) 0.060(13) 0.038(12) -0.025(10) -0.015(9) 0.031(10)
O1K 0.065(10) 0.032(8) 0.042(9) 0.006(7) -0.007(8) 0.020(7)
O2K 0.054(9) 0.043(8) 0.041(9) -0.005(7) -0.008(7) 0.031(7)
O3K 0.055(9) 0.064(10) 0.035(9) 0.003(7) -0.024(7) 0.035(8)
O4K 0.040(8) 0.042(8) 0.054(10) 0.009(7) 0.003(7) 0.026(7)
O5K 0.016(6) 0.043(8) 0.033(8) 0.003(6) -0.001(5) 0.011(6)
C1K 0.056(13) 0.044(12) 0.057(15) 0.003(11) -0.024(12) 0.014(11)
C2K 0.039(11) 0.034(11) 0.058(14) -0.012(10) -0.015(10) 0.009(9)
C3K 0.051(12) 0.059(13) 0.070(15) -0.038(11) 0.003(11) 0.036(11)
C4K 0.048(12) 0.065(13) 0.030(12) -0.009(10) -0.015(9) 0.033(11)
C5K 0.060(13) 0.062(13) 0.030(11) -0.009(10) -0.023(10) 0.044(11)
C6K 0.075(15) 0.070(15) 0.051(14) 0.007(12) 0.000(12) 0.043(12)
C7K 0.045(13) 0.046(13) 0.068(16) 0.011(12) 0.002(12) 0.005(11)
C8K 0.048(8) 0.022(7) 0.046(9) -0.012(6) -0.001(7) 0.021(6)
C9K 0.044(11) 0.060(13) 0.051(13) -0.007(10) -0.002(10) 0.042(10)
C10K 0.066(14) 0.062(13) 0.022(11) 0.004(10) 0.000(10) 0.038(11)
O1L 0.041(9) 0.067(10) 0.040(9) -0.004(8) -0.015(7) 0.027(8)
O2L 0.047(10) 0.047(10) 0.082(13) -0.010(9) -0.004(9) 0.024(8)
O3L 0.051(9) 0.097(13) 0.034(9) -0.029(9) -0.009(7) 0.044(9)
O4L 0.049(10) 0.069(11) 0.072(12) 0.020(9) 0.009(9) 0.036(9)
O5L 0.033(8) 0.031(8) 0.083(12) 0.015(8) 0.017(8) 0.014(7)
C1L 0.053(13) 0.057(13) 0.060(14) 0.020(11) -0.006(11) 0.041(11)
C2L 0.064(15) 0.058(14) 0.086(18) 0.025(13) 0.020(13) 0.039(12)
C3L 0.070(14) 0.054(13) 0.098(18) -0.043(12) -0.022(13) 0.052(12)
C4L 0.055(14) 0.072(16) 0.068(16) -0.048(13) -0.016(12) 0.015(12)
C5L 0.030(10) 0.081(15) 0.020(10) -0.005(10) -0.013(8) 0.030(10)
C6L 0.032(11) 0.078(15) 0.056(14) 0.000(12) 0.002(10) 0.031(11)
C7L 0.058(14) 0.050(13) 0.074(17) 0.028(12) -0.017(13) 0.013(12)
C8L 0.053(14) 0.056(14) 0.071(17) -0.004(13) -0.006(13) 0.010(12)
C9L 0.035(11) 0.076(15) 0.055(15) -0.043(12) -0.001(10) 0.012(11)
C10L 0.038(12) 0.073(15) 0.039(13) -0.025(11) -0.019(10) 0.015(11)
O1M 0.062(10) 0.074(11) 0.044(10) 0.001(8) 0.003(8) 0.042(9)
O2M 0.047(9) 0.081(12) 0.047(10) 0.016(9) -0.013(8) 0.034(9)
O3M 0.17(2) 0.114(18) 0.113(19) 0.016(16) -0.038(17) 0.026(17)
O4M 0.131(18) 0.116(18) 0.071(15) -0.019(13) -0.061(14) 0.015(15)
O5M 0.110(15) 0.071(12) 0.077(13) -0.021(10) -0.018(11) 0.066(11)
C1M 0.060(14) 0.093(17) 0.035(13) 0.014(12) 0.007(11) 0.039(13)
C2M 0.026(10) 0.081(15) 0.044(13) -0.009(11) 0.016(9) 0.027(10)
C3M 0.082(16) 0.052(14) 0.057(15) 0.029(12) 0.005(13) 0.032(12)
C4M 0.12(2) 0.058(15) 0.079(18) 0.024(14) -0.012(16) 0.043(14)
C5M 0.12(2) 0.11(2) 0.11(2) -0.031(18) -0.022(19) 0.059(17)
C6M 0.076(16) 0.086(17) 0.076(18) -0.024(14) -0.023(14) 0.055(14)
C7M 0.10(2) 0.11(2) 0.059(17) 0.000(16) -0.036(15) 0.037(17)
C8M 0.16(2) 0.11(2) 0.063(18) -0.018(17) -0.029(18) 0.044(18)
C9M 0.13(2) 0.042(14) 0.090(19) -0.002(13) -0.008(17) 0.033(14)
C10M 0.091(17) 0.040(13) 0.058(16) 0.009(12) 0.007(14) 0.011(13)
O1N 0.15(2) 0.21(2) 0.109(18) -0.078(18) -0.048(16) 0.066(18)
O2N 0.095(15) 0.103(15) 0.081(15) -0.006(12) -0.001(12) 0.054(13)
O3N 0.062(12) 0.150(18) 0.070(14) -0.058(13) -0.003(10) 0.054(12)
O4N 0.077(13) 0.136(17) 0.093(15) 0.058(13) 0.026(11) 0.063(13)
O5N 0.100(16) 0.159(19) 0.124(19) 0.053(16) -0.006(14) 0.076(15)
C1N 0.113(19) 0.13(2) 0.057(16) 0.022(15) 0.003(14) 0.096(16)
C2N 0.085(17) 0.103(18) 0.042(14) 0.033(13) 0.015(13) 0.055(15)
C3N 0.091(17) 0.121(19) 0.087(18) -0.054(15) -0.053(14) 0.080(15)
C4N 0.070(15) 0.073(15) 0.102(18) -0.060(14) -0.021(14) 0.051(13)
C5N 0.053(15) 0.17(2) 0.074(18) 0.024(18) -0.028(14) 0.034(16)
C6N 0.051(14) 0.107(19) 0.047(15) 0.018(14) 0.011(11) 0.043(14)
C7N 0.079(16) 0.121(19) 0.103(19) 0.053(16) 0.003(14) 0.085(14)
C8N 0.13(2) 0.13(2) 0.11(2) 0.079(18) 0.014(19) 0.050(18)
C9N 0.12(2) 0.17(2) 0.08(2) 0.01(2) -0.051(18) 0.019(19)
C10N 0.068(15) 0.15(2) 0.051(15) -0.046(15) -0.026(12) 0.078(15)
O1O 0.062(12) 0.118(17) 0.087(15) -0.018(13) -0.008(11) 0.044(12)
O2O 0.101(14) 0.098(13) 0.050(11) 0.019(10) 0.028(10) 0.072(12)
O3O 0.068(12) 0.097(14) 0.071(13) -0.014(11) -0.019(10) 0.044(11)
O4O 0.051(10) 0.069(12) 0.106(15) 0.019(11) 0.039(10) 0.036(9)
O5O 0.076(13) 0.089(14) 0.148(19) 0.019(13) 0.034(13) 0.062(11)
C1O 0.077(16) 0.110(19) 0.044(14) 0.006(13) 0.014(12) 0.067(14)
C2O 0.118(18) 0.113(18) 0.032(13) 0.019(12) 0.023(12) 0.094(15)
C3O 0.058(14) 0.050(14) 0.057(15) -0.005(12) 0.008(12) 0.007(12)
C4O 0.023(11) 0.088(17) 0.082(17) 0.005(14) 0.015(11) 0.008(12)
C5O 0.058(13) 0.077(15) 0.042(13) -0.027(11) -0.017(10) 0.051(11)
C6O 0.069(15) 0.106(18) 0.046(15) -0.016(14) 0.008(12) 0.046(14)
C7O 0.060(15) 0.059(15) 0.16(2) 0.002(16) 0.051(16) 0.031(13)
C8O 0.071(16) 0.050(14) 0.14(2) 0.025(15) 0.034(16) 0.027(13)
C9O 0.095(17) 0.100(18) 0.075(18) -0.029(15) 0.004(15) 0.065(15)
C10O 0.058(14) 0.13(2) 0.088(18) -0.043(16) 0.003(13) 0.063(14)
C1P 0.080(17) 0.15(2) 0.056(17) 0.016(16) 0.049(14) 0.055(16)
C2P 0.062(15) 0.11(2) 0.10(2) 0.026(16) 0.013(14) 0.057(15)
C3P 0.045(15) 0.066(16) 0.14(2) -0.035(17) 0.002(16) -0.004(13)
C4P 0.057(15) 0.083(17) 0.096(19) -0.050(15) -0.024(14) 0.028(14)
C5P 0.043(12) 0.14(2) 0.035(13) -0.034(14) -0.002(10) 0.045(14)
C6P 0.061(13) 0.118(18) 0.032(12) -0.013(12) -0.014(10) 0.071(13)
C7P 0.103(19) 0.12(2) 0.10(2) 0.028(17) -0.001(16) 0.067(16)
C8P 0.097(18) 0.102(18) 0.064(17) 0.042(15) -0.012(14) 0.050(15)
C9P 0.055(13) 0.080(15) 0.061(15) -0.025(12) -0.015(11) 0.051(12)
O1P 0.062(11) 0.133(16) 0.075(13) 0.010(12) 0.010(10) 0.073(11)
O2P 0.053(11) 0.087(14) 0.104(16) -0.013(12) -0.009(11) 0.028(10)
O3P 0.053(10) 0.120(15) 0.060(12) -0.050(11) -0.021(9) 0.057(11)
O4P 0.071(12) 0.091(14) 0.066(13) 0.009(10) 0.004(10) 0.049(11)
O5P 0.060(11) 0.111(14) 0.056(11) -0.038(10) -0.025(9) 0.057(10)

loop_
_atom_type_symbol
_atom_type_description
_atom_type_scat_dispersion_real
_atom_type_scat_dispersion_imag
_atom_type_scat_source
C C 0.0033 0.0016 'International Tables Vol C Tables 4.2.6.8 and 6.1.1.4'
H H 0.0000 0.0000 'International Tables Vol C Tables 4.2.6.8 and 6.1.1.4'
O O 0.0106 0.0060 'International Tables Vol C Tables 4.2.6.8 and 6.1.1.4'
Cl Cl 0.1484 0.1585 'International Tables Vol C Tables 4.2.6.8 and 6.1.1.4'
U U -9.6767 9.6646 'International Tables Vol C Tables 4.2.6.8 and 6.1.1.4'

loop_
_geom_angle_atom_site_label_1
_geom_angle_atom_site_label_2
_geom_angle_atom_site_label_3
_geom_angle
_geom_angle_site_symmetry_1
_geom_angle_site_symmetry_3
_geom_angle_publ_flag
O12 U1 O11 178.4(7) . . ?
O12 U1 O14 92.0(6) . . ?
O11 U1 O14 86.4(6) . . ?
O12 U1 O13 91.2(6) . . ?
O11 U1 O13 90.3(7) . . ?
O14 U1 O13 151.5(5) . . ?
O12 U1 O15 85.8(7) . . ?
O11 U1 O15 93.2(8) . . ?
O14 U1 O15 66.8(5) . . ?
O13 U1 O15 141.7(5) . . ?
O12 U1 Cl12 88.2(5) . . ?
O11 U1 Cl12 91.8(6) . . ?
O14 U1 Cl12 77.2(4) . . ?
O13 U1 Cl12 74.5(3) . . ?
O15 U1 Cl12 143.3(4) . . ?
O12 U1 Cl11 90.6(5) . . ?
O11 U1 Cl11 90.2(5) . . ?
O14 U1 Cl11 136.7(4) . . ?
O13 U1 Cl11 71.6(3) . . ?
O15 U1 Cl11 70.3(4) . . ?
Cl12 U1 Cl11 146.07(15) . . ?
O22 U2 O21 176.8(7) . . ?
O22 U2 O24 88.4(6) . . ?
O21 U2 O24 88.4(6) . . ?
O22 U2 O23 90.1(7) . . ?
O21 U2 O23 92.5(7) . . ?
O24 U2 O23 152.3(5) . . ?
O22 U2 O25 87.0(7) . . ?
O21 U2 O25 92.4(7) . . ?
O24 U2 O25 68.2(5) . . ?
O23 U2 O25 139.3(5) . . ?
O22 U2 Cl21 87.9(5) . . ?
O21 U2 Cl21 90.8(5) . . ?
O24 U2 Cl21 77.1(4) . . ?
O23 U2 Cl21 75.2(4) . . ?
O25 U2 Cl21 145.0(3) . . ?
O22 U2 Cl22 94.3(4) . . ?
O21 U2 Cl22 88.5(5) . . ?
O24 U2 Cl22 137.2(4) . . ?
O23 U2 Cl22 70.5(4) . . ?
O25 U2 Cl22 69.3(3) . . ?
Cl21 U2 Cl22 145.69(15) . . ?
O31 U3 O32 177.3(8) . . ?
O31 U3 O34 91.3(7) . . ?
O32 U3 O34 86.6(6) . . ?
O31 U3 O33 88.7(8) . . ?
O32 U3 O33 92.4(6) . . ?
O34 U3 O33 151.5(5) . . ?
O31 U3 O35 88.3(8) . . ?
O32 U3 O35 92.4(8) . . ?
O34 U3 O35 68.0(5) . . ?
O33 U3 O35 140.5(5) . . ?
O31 U3 Cl32 89.7(6) . . ?
O32 U3 Cl32 88.2(6) . . ?
O34 U3 Cl32 76.8(4) . . ?
O33 U3 Cl32 74.7(4) . . ?
O35 U3 Cl32 144.6(4) . . ?
O31 U3 Cl31 93.7(6) . . ?
O32 U3 Cl31 89.0(6) . . ?
O34 U3 Cl31 136.8(4) . . ?
O33 U3 Cl31 71.5(4) . . ?
O35 U3 Cl31 69.4(4) . . ?
Cl32 U3 Cl31 145.98(16) . . ?
O42 U4 O41 174.9(8) . . ?
O42 U4 O43 91.7(8) . . ?
O41 U4 O43 91.8(7) . . ?
O42 U4 O45 89.2(11) . . ?
O41 U4 O45 90.5(11) . . ?
O43 U4 O45 139.0(6) . . ?
O42 U4 O44 89.3(8) . . ?
O41 U4 O44 85.9(7) . . ?
O43 U4 O44 153.7(6) . . ?
O45 U4 O44 67.3(6) . . ?
O42 U4 Cl41 89.9(7) . . ?
O41 U4 Cl41 87.4(6) . . ?
O43 U4 Cl41 76.0(4) . . ?
O45 U4 Cl41 145.0(5) . . ?
O44 U4 Cl41 77.7(5) . . ?
O42 U4 Cl42 92.7(6) . . ?
O41 U4 Cl42 91.9(6) . . ?
O43 U4 Cl42 71.1(4) . . ?
O45 U4 Cl42 67.9(5) . . ?
O44 U4 Cl42 135.1(5) . . ?
Cl41 U4 Cl42 147.04(16) . . ?
O52 U5 O51 177.0(7) . . ?
O52 U5 O54 88.8(6) . . ?
O51 U5 O54 88.3(6) . . ?
O52 U5 O53 94.1(7) . . ?
O51 U5 O53 88.9(7) . . ?
O54 U5 O53 152.6(5) . . ?
O52 U5 O55 92.2(7) . . ?
O51 U5 O55 85.8(6) . . ?
O54 U5 O55 67.2(5) . . ?
O53 U5 O55 139.7(5) . . ?
O52 U5 Cl52 89.2(5) . . ?
O51 U5 Cl52 91.2(5) . . ?
O54 U5 Cl52 78.5(4) . . ?
O53 U5 Cl52 74.3(4) . . ?
O55 U5 Cl52 145.6(3) . . ?
O52 U5 Cl51 88.5(5) . . ?
O51 U5 Cl51 92.9(5) . . ?
O54 U5 Cl51 136.3(4) . . ?
O53 U5 Cl51 71.1(4) . . ?
O55 U5 Cl51 69.3(3) . . ?
Cl52 U5 Cl51 145.07(15) . . ?
O61 U6 O62 175.0(7) . . ?
O61 U6 O64 87.4(6) . . ?
O62 U6 O64 87.7(6) . . ?
O61 U6 O63 93.7(6) . . ?
O62 U6 O63 90.2(6) . . ?
O64 U6 O63 153.0(5) . . ?
O61 U6 O65 89.8(7) . . ?
O62 U6 O65 89.1(7) . . ?
O64 U6 O65 67.0(5) . . ?
O63 U6 O65 139.9(5) . . ?
O61 U6 Cl61 88.4(5) . . ?
O62 U6 Cl61 89.8(5) . . ?
O64 U6 Cl61 79.8(3) . . ?
O63 U6 Cl61 73.3(4) . . ?
O65 U6 Cl61 146.8(4) . . ?
O61 U6 Cl62 92.7(5) . . ?
O62 U6 Cl62 91.3(5) . . ?
O64 U6 Cl62 134.7(3) . . ?
O63 U6 Cl62 72.3(4) . . ?
O65 U6 Cl62 67.7(4) . . ?
Cl61 U6 Cl62 145.55(15) . . ?
O71 U7 O72 177.5(7) . . ?
O71 U7 O74 85.6(6) . . ?
O72 U7 O74 91.9(6) . . ?
O71 U7 O73 93.0(7) . . ?
O72 U7 O73 89.0(7) . . ?
O74 U7 O73 153.4(5) . . ?
O71 U7 O75 92.8(8) . . ?
O72 U7 O75 86.6(8) . . ?
O74 U7 O75 66.1(5) . . ?
O73 U7 O75 140.4(5) . . ?
O71 U7 Cl71 90.7(5) . . ?
O72 U7 Cl71 91.3(5) . . ?
O74 U7 Cl71 135.0(4) . . ?
O73 U7 Cl71 71.5(4) . . ?
O75 U7 Cl71 69.3(4) . . ?
O71 U7 Cl72 89.0(6) . . ?
O72 U7 Cl72 90.1(5) . . ?
O74 U7 Cl72 79.8(4) . . ?
O73 U7 Cl72 73.7(4) . . ?
O75 U7 Cl72 145.6(4) . . ?
Cl71 U7 Cl72 145.08(16) . . ?
O81 U8 O82 176.5(8) . . ?
O81 U8 O84 85.9(7) . . ?
O82 U8 O84 90.7(7) . . ?
O81 U8 O83 92.8(7) . . ?
O82 U8 O83 89.7(7) . . ?
O84 U8 O83 152.1(5) . . ?
O81 U8 O85 94.9(6) . . ?
O82 U8 O85 84.7(6) . . ?
O84 U8 O85 67.1(5) . . ?
O83 U8 O85 140.6(4) . . ?
O81 U8 Cl81 90.5(5) . . ?
O82 U8 Cl81 87.9(5) . . ?
O84 U8 Cl81 76.8(4) . . ?
O83 U8 Cl81 75.3(3) . . ?
O85 U8 Cl81 143.0(3) . . ?
O81 U8 Cl82 89.1(5) . . ?
O82 U8 Cl82 93.9(5) . . ?
O84 U8 Cl82 136.2(4) . . ?
O83 U8 Cl82 71.6(3) . . ?
O85 U8 Cl82 70.0(3) . . ?
Cl81 U8 Cl82 146.81(16) . . ?
O91 U9 O92 177.3(9) . . ?
O91 U9 O94 87.1(8) . . ?
O92 U9 O94 90.3(9) . . ?
O91 U9 O93 93.8(7) . . ?
O92 U9 O93 88.1(8) . . ?
O94 U9 O93 154.2(6) . . ?
O91 U9 O95 95.2(8) . . ?
O92 U9 O95 84.7(8) . . ?
O94 U9 O95 67.2(5) . . ?
O93 U9 O95 138.1(5) . . ?
O91 U9 Cl91 88.8(6) . . ?
O92 U9 Cl91 89.8(6) . . ?
O94 U9 Cl91 78.0(4) . . ?
O93 U9 Cl91 76.2(4) . . ?
O95 U9 Cl91 144.8(4) . . ?
O91 U9 Cl92 87.6(6) . . ?
O92 U9 Cl92 94.9(7) . . ?
O94 U9 Cl92 135.8(4) . . ?
O93 U9 Cl92 69.9(4) . . ?
O95 U9 Cl92 69.6(4) . . ?
Cl91 U9 Cl92 145.62(15) . . ?
O101 U10 O102 178.1(7) . . ?
O101 U10 O104 88.1(6) . . ?
O102 U10 O104 90.1(6) . . ?
O101 U10 O103 89.7(6) . . ?
O102 U10 O103 91.6(6) . . ?
O104 U10 O103 153.2(5) . . ?
O101 U10 O105 89.2(8) . . ?
O102 U10 O105 90.9(9) . . ?
O104 U10 O105 67.8(5) . . ?
O103 U10 O105 138.9(5) . . ?
O101 U10 Cl2A 91.0(5) . . ?
O102 U10 Cl2A 87.9(6) . . ?
O104 U10 Cl2A 78.7(4) . . ?
O103 U10 Cl2A 74.6(3) . . ?
O105 U10 Cl2A 146.5(4) . . ?
O101 U10 Cl1A 92.2(5) . . ?
O102 U10 Cl1A 89.6(5) . . ?
O104 U10 Cl1A 135.6(4) . . ?
O103 U10 Cl1A 71.2(3) . . ?
O105 U10 Cl1A 67.8(4) . . ?
Cl2A U10 Cl1A 145.62(16) . . ?
O111 U11 O112 175.7(7) . . ?
O111 U11 O114 91.6(6) . . ?
O112 U11 O114 84.6(6) . . ?
O111 U11 O115 85.9(6) . . ?
O112 U11 O115 94.4(7) . . ?
O114 U11 O115 67.1(5) . . ?
O111 U11 O113 89.6(6) . . ?
O112 U11 O113 92.7(7) . . ?
O114 U11 O113 151.6(5) . . ?
O115 U11 O113 141.2(5) . . ?
O111 U11 Cl1B 93.0(4) . . ?
O112 U11 Cl1B 91.1(5) . . ?
O114 U11 Cl1B 137.3(4) . . ?
O115 U11 Cl1B 70.9(3) . . ?
O113 U11 Cl1B 70.9(3) . . ?
O111 U11 Cl2B 87.8(5) . . ?
O112 U11 Cl2B 89.4(5) . . ?
O114 U11 Cl2B 77.0(4) . . ?
O115 U11 Cl2B 143.3(4) . . ?
O113 U11 Cl2B 74.7(3) . . ?
Cl1B U11 Cl2B 145.54(15) . . ?
O122 U12 O121 174.0(8) . . ?
O122 U12 O124 84.2(7) . . ?
O121 U12 O124 89.8(7) . . ?
O122 U12 O125 91.4(9) . . ?
O121 U12 O125 86.1(9) . . ?
O124 U12 O125 67.7(6) . . ?
O122 U12 O123 90.9(7) . . ?
O121 U12 O123 94.5(7) . . ?
O124 U12 O123 151.9(5) . . ?
O125 U12 O123 140.2(6) . . ?
O122 U12 Cl2C 91.3(6) . . ?
O121 U12 Cl2C 92.9(6) . . ?
O124 U12 Cl2C 137.0(4) . . ?
O125 U12 Cl2C 69.7(5) . . ?
O123 U12 Cl2C 70.6(4) . . ?
O122 U12 Cl1C 90.5(6) . . ?
O121 U12 Cl1C 88.4(6) . . ?
O124 U12 Cl1C 77.5(4) . . ?
O125 U12 Cl1C 144.8(5) . . ?
O123 U12 Cl1C 74.9(4) . . ?
Cl2C U12 Cl1C 145.43(16) . . ?
O131 U13 O132 177.4(8) . . ?
O131 U13 O134 89.6(6) . . ?
O132 U13 O134 87.8(7) . . ?
O131 U13 O133 88.5(7) . . ?
O132 U13 O133 93.9(7) . . ?
O134 U13 O133 152.4(5) . . ?
O131 U13 O135 87.4(6) . . ?
O132 U13 O135 91.5(7) . . ?
O134 U13 O135 66.1(5) . . ?
O133 U13 O135 141.2(5) . . ?
O131 U13 Cl1D 89.4(5) . . ?
O132 U13 Cl1D 90.1(5) . . ?
O134 U13 Cl1D 78.8(3) . . ?
O133 U13 Cl1D 73.7(4) . . ?
O135 U13 Cl1D 144.8(4) . . ?
O131 U13 Cl2D 93.6(5) . . ?
O132 U13 Cl2D 88.3(5) . . ?
O134 U13 Cl2D 136.2(3) . . ?
O133 U13 Cl2D 71.4(4) . . ?
O135 U13 Cl2D 70.4(4) . . ?
Cl1D U13 Cl2D 144.83(16) . . ?
O142 U14 O141 176.4(7) . . ?
O142 U14 O144 87.7(6) . . ?
O141 U14 O144 88.8(6) . . ?
O142 U14 O143 91.5(6) . . ?
O141 U14 O143 91.8(6) . . ?
O144 U14 O143 153.1(5) . . ?
O142 U14 O145 87.5(8) . . ?
O141 U14 O145 90.6(8) . . ?
O144 U14 O145 64.1(6) . . ?
O143 U14 O145 142.7(6) . . ?
O142 U14 Cl2E 90.0(5) . . ?
O141 U14 Cl2E 89.8(5) . . ?
O144 U14 Cl2E 79.6(4) . . ?
O143 U14 Cl2E 73.6(4) . . ?
O145 U14 Cl2E 143.7(4) . . ?
O142 U14 Cl1E 91.9(5) . . ?
O141 U14 Cl1E 90.3(5) . . ?
O144 U14 Cl1E 134.8(4) . . ?
O143 U14 Cl1E 72.1(4) . . ?
O145 U14 Cl1E 70.6(4) . . ?
Cl2E U14 Cl1E 145.63(15) . . ?
O152 U15 O151 177.3(8) . . ?
O152 U15 O154 86.4(7) . . ?
O151 U15 O154 91.3(7) . . ?
O152 U15 O153 91.7(6) . . ?
O151 U15 O153 89.7(6) . . ?
O154 U15 O153 152.9(5) . . ?
O152 U15 O155 92.6(7) . . ?
O151 U15 O155 87.7(7) . . ?
O154 U15 O155 65.6(5) . . ?
O153 U15 O155 141.5(4) . . ?
O152 U15 Cl2F 89.2(5) . . ?
O151 U15 Cl2F 93.4(6) . . ?
O154 U15 Cl2F 133.9(4) . . ?
O153 U15 Cl2F 73.1(3) . . ?
O155 U15 Cl2F 68.8(4) . . ?
O152 U15 Cl1F 90.0(5) . . ?
O151 U15 Cl1F 88.1(5) . . ?
O154 U15 Cl1F 79.3(4) . . ?
O153 U15 Cl1F 73.6(3) . . ?
O155 U15 Cl1F 144.5(4) . . ?
Cl2F U15 Cl1F 146.66(16) . . ?
O161 U16 O162 177.7(7) . . ?
O161 U16 O164 88.6(7) . . ?
O162 U16 O164 90.3(7) . . ?
O161 U16 O163 90.7(7) . . ?
O162 U16 O163 89.2(7) . . ?
O164 U16 O163 153.1(5) . . ?
O161 U16 O165 93.1(7) . . ?
O162 U16 O165 88.5(7) . . ?
O164 U16 O165 67.4(5) . . ?
O163 U16 O165 139.5(5) . . ?
O161 U16 Cl2G 89.5(5) . . ?
O162 U16 Cl2G 88.2(5) . . ?
O164 U16 Cl2G 78.4(4) . . ?
O163 U16 Cl2G 74.7(4) . . ?
O165 U16 Cl2G 145.5(4) . . ?
O161 U16 Cl1G 89.6(5) . . ?
O162 U16 Cl1G 92.6(5) . . ?
O164 U16 Cl1G 135.3(4) . . ?
O163 U16 Cl1G 71.6(4) . . ?
O165 U16 Cl1G 68.2(4) . . ?
Cl2G U16 Cl1G 146.25(17) . . ?
C10A O1A C1A 110(2) . . ?
C2A O2A C3A 114.3(18) . . ?
C4A O3A C5A 113(2) . . ?
C7A O4A C6A 115(2) . . ?
C9A O5A C8A 115(2) . . ?
O1A C1A C2A 105.8(19) . . ?
O2A C2A C1A 108.9(19) . . ?
O2A C3A C4A 109(2) . . ?
O3A C4A C3A 117(2) . . ?
O3A C5A C6A 105(2) . . ?
O4A C6A C5A 108(2) . . ?
O4A C7A C8A 107.1(19) . . ?
O5A C8A C7A 109(2) . . ?
O5A C9A C10A 109(2) . . ?
O1A C10A C9A 109(2) . . ?
C10B O1B C1B 114.3(14) . . ?
C2B O2B C3B 104.4(16) . . ?
C4B O3B C5B 117.9(19) . . ?
C6B O4B C7B 113.8(15) . . ?
C8B O5B C9B 113.2(15) . . ?
O1B C1B C2B 105.8(15) . . ?
O2B C2B C1B 110.1(16) . . ?
O2B C3B C4B 104.6(18) . . ?
O3B C4B C3B 116(2) . . ?
O3B C5B C6B 109.7(16) . . ?
O4B C6B C5B 107.2(15) . . ?
O4B C7B C8B 106.6(15) . . ?
O5B C8B C7B 109.7(16) . . ?
O5B C9B C10B 107.7(14) . . ?
O1B C10B C9B 108.6(15) . . ?
C10C O1C C1C 116.1(19) . . ?
C2C O2C C3C 122(2) . . ?
C4C O3C C5C 114(2) . . ?
C6C O4C C7C 120.1(18) . . ?
C8C O5C C9C 116(2) . . ?
O1C C1C C2C 109.4(18) . . ?
O2C C2C C1C 108.8(18) . . ?
O2C C3C C4C 108(2) . . ?
O3C C4C C3C 120(2) . . ?
O3C C5C C6C 98.2(18) . . ?
O4C C6C C5C 124(2) . . ?
O4C C7C C8C 105.9(18) . . ?
O5C C8C C7C 111(2) . . ?
O5C C9C C10C 114.2(18) . . ?
O1C C10C C9C 110.7(19) . . ?
C1D O1D C10D 109(2) . . ?
C3D O2D C2D 121(3) . . ?
C5D O3D C4D 116(3) . . ?
C7D O4D C6D 113(3) . . ?
C9D O5D C8D 121(3) . . ?
O1D C1D C2D 101(2) . . ?
O2D C2D C1D 117(2) . . ?
O2D C3D C4D 106(3) . . ?
O3D C4D C3D 107(3) . . ?
O3D C5D C6D 111(2) . . ?
O4D C6D C5D 96(2) . . ?
O4D C7D C8D 116(3) . . ?
O5D C8D C7D 114(2) . . ?
O5D C9D C10D 115(3) . . ?
O1D C10D C9D 110(2) . . ?
C1E O1E C10E 112(3) . . ?
C3E O2E C2E 105(3) . . ?
C5E O3E C4E 109(3) . . ?
C7E O4E C6E 109(2) . . ?
C9E O5E C8E 114(2) . . ?
O1E C1E C2E 105(3) . . ?
O2E C2E C1E 107(2) . . ?
O2E C3E C4E 99(3) . . ?
O3E C4E C3E 107(2) . . ?
O3E C5E C6E 100(3) . . ?
O4E C6E C5E 115(2) . . ?
O4E C7E C8E 103(2) . . ?
O5E C8E C7E 120(2) . . ?
O5E C9E C10E 108(2) . . ?
O1E C10E C9E 113(2) . . ?
C10F O1F C1F 113(2) . . ?
C3F O2F C2F 121(2) . . ?
C5F O3F C4F 114(2) . . ?
C7F O4F C6F 118(2) . . ?
C9F O5F C8F 112(2) . . ?
O1F C1F C2F 107.3(19) . . ?
O2F C2F C1F 111(2) . . ?
O2F C3F C4F 110(2) . . ?
O3F C4F C3F 105(2) . . ?
O3F C5F C6F 114(2) . . ?
O4F C6F C5F 106(2) . . ?
O4F C7F C8F 110(3) . . ?
O5F C8F C7F 110(3) . . ?
O5F C9F C10F 109(2) . . ?
O1F C10F C9F 106(2) . . ?
C1G O1G C10G 111.9(18) . . ?
C3G O2G C2G 114.0(19) . . ?
C5G O3G C4G 116.3(16) . . ?
C7G O4G C6G 109.6(17) . . ?
C9G O5G C8G 111(2) . . ?
O1G C1G C2G 107.6(19) . . ?
O2G C2G C1G 117(2) . . ?
O2G C3G C4G 107.6(18) . . ?
O3G C4G C3G 110.9(18) . . ?
O3G C5G C6G 106.8(16) . . ?
O4G C6G C5G 105.1(16) . . ?
O4G C7G C8G 114(2) . . ?
O5G C8G C7G 106(2) . . ?
O5G C9G C10G 109(2) . . ?
O1G C10G C9G 108(2) . . ?
C10H O1H C1H 114(2) . . ?
C2H O2H C3H 112(2) . . ?
C4H O3H C5H 118(2) . . ?
C6H O4H C7H 108(3) . . ?
C8H O5H C9H 114(3) . . ?
O1H C1H C2H 113(2) . . ?
O2H C2H C1H 110(2) . . ?
O2H C3H C4H 118(2) . . ?
O3H C4H C3H 110(2) . . ?
O3H C5H C6H 113(2) . . ?
O4H C6H C5H 106(2) . . ?
O4H C7H C8H 126(3) . . ?
O5H C8H C7H 108(3) . . ?
O5H C9H C10H 108(2) . . ?
O1H C10H C9H 108(2) . . ?
C10I O1I C1I 109.4(18) . . ?
C3I O2I C2I 112.0(19) . . ?
C4I O3I C5I 114(2) . . ?
C7I O4I C6I 115(2) . . ?
C8I O5I C9I 114.9(18) . . ?
O1I C1I C2I 104.9(18) . . ?
O2I C2I C1I 108.4(18) . . ?
O2I C3I C4I 112.5(19) . . ?
O3I C4I C3I 112(2) . . ?
O3I C5I C6I 105(2) . . ?
O4I C6I C5I 111(2) . . ?
O4I C7I C8I 113(2) . . ?
O5I C8I C7I 108.7(19) . . ?
O5I C9I C10I 107.3(18) . . ?
O1I C10I C9I 106.3(19) . . ?
C1J O1J C10J 117(2) . . ?
C3J O2J C2J 109(2) . . ?
C5J O3J C4J 115(2) . . ?
C7J O4J C6J 112.0(19) . . ?
C9J O5J C8J 121(2) . . ?
O1J C1J C2J 113(3) . . ?
O2J C2J C1J 115(2) . . ?
O2J C3J C4J 105(2) . . ?
O3J C4J C3J 109(2) . . ?
O3J C5J C6J 109.8(18) . . ?
O4J C6J C5J 106.7(18) . . ?
O4J C7J C8J 113(2) . . ?
O5J C8J C7J 110(2) . . ?
O5J C9J C10J 112(2) . . ?
O1J C10J C9J 110.2(19) . . ?
C1K O1K C10K 117.2(19) . . ?
C2K O2K C3K 119.6(17) . . ?
C5K O3K C4K 112.6(16) . . ?
C7K O4K C6K 115.1(18) . . ?
C9K O5K C8K 112.4(15) . . ?
O1K C1K C2K 107.5(19) . . ?
O2K C2K C1K 107.7(18) . . ?
O2K C3K C4K 111.4(17) . . ?
O3K C4K C3K 108.1(18) . . ?
O3K C5K C6K 108.2(18) . . ?
O4K C6K C5K 112.3(19) . . ?
O4K C7K C8K 108.4(19) . . ?
O5K C8K C7K 107.5(17) . . ?
O5K C9K C10K 106.9(17) . . ?
O1K C10K C9K 112.1(18) . . ?
C10L O1L C1L 115.0(18) . . ?
C2L O2L C3L 113(2) . . ?
C4L O3L C5L 114.3(19) . . ?
C6L O4L C7L 114.9(19) . . ?
C8L O5L C9L 110(2) . . ?
O1L C1L C2L 107.5(18) . . ?
O2L C2L C1L 106(2) . . ?
O2L C3L C4L 111(2) . . ?
O3L C4L C3L 106(2) . . ?
O3L C5L C6L 108.5(19) . . ?
O4L C6L C5L 110.0(19) . . ?
O4L C7L C8L 114(2) . . ?
O5L C8L C7L 108(2) . . ?
O5L C9L C10L 110(2) . . ?
O1L C10L C9L 110.5(19) . . ?
C1M O1M C10M 115(2) . . ?
C3M O2M C2M 117(2) . . ?
C5M O3M C4M 137(4) . . ?
C7M O4M C6M 116(3) . . ?
C9M O5M C8M 106(3) . . ?
O1M C1M C2M 110(2) . . ?
O2M C2M C1M 111(2) . . ?
O2M C3M C4M 116(3) . . ?
O3M C4M C3M 103(3) . . ?
O3M C5M C6M 118(3) . . ?
O4M C6M C5M 116(3) . . ?
O4M C7M C8M 109(3) . . ?
O5M C8M C7M 122(3) . . ?
O5M C9M C10M 103(3) . . ?
O1M C10M C9M 110(2) . . ?
C1N O1N C10N 98(3) . . ?
C3N O2N C2N 124(3) . . ?
C5N O3N C4N 116(3) . . ?
C7N O4N C6N 109(3) . . ?
C9N O5N C8N 118(3) . . ?
O1N C1N C2N 108(3) . . ?
C1N C2N O2N 89(2) . . ?
O2N C3N C4N 137(4) . . ?
C3N C4N O3N 101(2) . . ?
O3N C5N C6N 115(4) . . ?
C5N C6N O4N 110(3) . . ?
O4N C7N C8N 100(3) . . ?
C7N C8N O5N 111(3) . . ?
O5N C9N C10N 119(3) . . ?
C9N C10N O1N 108(4) . . ?
C10O O1O C1O 108(3) . . ?
C2O O2O C3O 111(2) . . ?
C4O O3O C5O 115(2) . . ?
C6O O4O C7O 116(2) . . ?
C8O O5O C9O 115(3) . . ?
O1O C1O C2O 100(2) . . ?
O2O C2O C1O 113(2) . . ?
O2O C3O C4O 114(2) . . ?
O3O C4O C3O 110(2) . . ?
O3O C5O C6O 103(2) . . ?
O4O C6O C5O 110(2) . . ?
O4O C7O C8O 117(2) . . ?
O5O C8O C7O 102(3) . . ?
O5O C9O C10O 112(3) . . ?
O1O C10O C9O 107(3) . . ?
O1P C1P C2P 106(3) . . ?
O2P C2P C1P 113(3) . . ?
O2P C3P C4P 109(2) . . ?
O3P C4P C3P 117(3) . . ?
O3P C5P C6P 99(2) . . ?
O4P C6P C5P 113(2) . . ?
O4P C7P C8P 105(3) . . ?
O5P C8P C7P 114(3) . . ?
O5P C9P C10P 108(2) . . ?
O1P C10P C9P 108(2) . . ?
C1P O1P C10P 112(2) . . ?
C3P O2P C2P 114(3) . . ?
C5P O3P C4P 116(2) . . ?
C7P O4P C6P 106(2) . . ?
C9P O5P C8P 120(2) . . ?

loop_
_geom_bond_atom_site_label_1
_geom_bond_atom_site_label_2
_geom_bond_distance
_geom_bond_site_symmetry_2
_geom_bond_publ_flag
U1 O12 1.737(15) . ?
U1 O11 1.745(16) . ?
U1 O14 2.409(13) . ?
U1 O13 2.450(13) . ?
U1 O15 2.511(16) . ?
U1 Cl12 2.673(6) . ?
U1 Cl11 2.727(5) . ?
U2 O22 1.744(13) . ?
U2 O21 1.775(14) . ?
U2 O24 2.367(13) . ?
U2 O23 2.401(17) . ?
U2 O25 2.454(14) . ?
U2 Cl21 2.719(5) . ?
U2 Cl22 2.763(5) . ?
U3 O31 1.745(16) . ?
U3 O32 1.746(13) . ?
U3 O34 2.399(13) . ?
U3 O33 2.464(13) . ?
U3 O35 2.463(16) . ?
U3 Cl32 2.705(5) . ?
U3 Cl31 2.743(6) . ?
U4 O42 1.724(17) . ?
U4 O41 1.757(15) . ?
U4 O43 2.413(12) . ?
U4 O45 2.42(2) . ?
U4 O44 2.427(14) . ?
U4 Cl41 2.663(5) . ?
U4 Cl42 2.732(5) . ?
U5 O52 1.749(15) . ?
U5 O51 1.770(14) . ?
U5 O54 2.419(12) . ?
U5 O53 2.469(16) . ?
U5 O55 2.507(15) . ?
U5 Cl52 2.660(5) . ?
U5 Cl51 2.737(5) . ?
U6 O61 1.747(15) . ?
U6 O62 1.763(13) . ?
U6 O64 2.414(14) . ?
U6 O63 2.416(13) . ?
U6 O65 2.501(15) . ?
U6 Cl61 2.698(5) . ?
U6 Cl62 2.725(5) . ?
U7 O71 1.740(15) . ?
U7 O72 1.757(14) . ?
U7 O74 2.388(12) . ?
U7 O73 2.427(13) . ?
U7 O75 2.505(15) . ?
U7 Cl71 2.711(5) . ?
U7 Cl72 2.717(5) . ?
U8 O81 1.753(15) . ?
U8 O82 1.766(13) . ?
U8 O84 2.373(12) . ?
U8 O83 2.455(12) . ?
U8 O85 2.491(14) . ?
U8 Cl81 2.702(5) . ?
U8 Cl82 2.729(5) . ?
U9 O91 1.731(14) . ?
U9 O92 1.767(15) . ?
U9 O94 2.411(14) . ?
U9 O93 2.434(13) . ?
U9 O95 2.493(14) . ?
U9 Cl91 2.658(6) . ?
U9 Cl92 2.762(5) . ?
U10 O101 1.755(13) . ?
U10 O102 1.758(14) . ?
U10 O104 2.413(13) . ?
U10 O103 2.456(13) . ?
U10 O105 2.501(15) . ?
U10 Cl2A 2.695(5) . ?
U10 Cl1A 2.774(5) . ?
U11 O111 1.727(13) . ?
U11 O112 1.778(13) . ?
U11 O114 2.397(12) . ?
U11 O115 2.459(15) . ?
U11 O113 2.474(12) . ?
U11 Cl1B 2.700(5) . ?
U11 Cl2B 2.712(5) . ?
U12 O122 1.720(14) . ?
U12 O121 1.732(15) . ?
U12 O124 2.444(13) . ?
U12 O125 2.452(15) . ?
U12 O123 2.461(14) . ?
U12 Cl2C 2.703(5) . ?
U12 Cl1C 2.707(5) . ?
U13 O131 1.724(14) . ?
U13 O132 1.765(14) . ?
U13 O134 2.407(13) . ?
U13 O133 2.424(13) . ?
U13 O135 2.490(15) . ?
U13 Cl1D 2.661(5) . ?
U13 Cl2D 2.747(5) . ?
U14 O142 1.749(14) . ?
U14 O141 1.791(13) . ?
U14 O144 2.402(13) . ?
U14 O143 2.434(13) . ?
U14 O145 2.457(17) . ?
U14 Cl2E 2.701(6) . ?
U14 Cl1E 2.744(5) . ?
U15 O152 1.738(14) . ?
U15 O151 1.740(13) . ?
U15 O154 2.367(13) . ?
U15 O153 2.468(13) . ?
U15 O155 2.486(15) . ?
U15 Cl2F 2.702(5) . ?
U15 Cl1F 2.711(5) . ?
U16 O161 1.731(14) . ?
U16 O162 1.745(13) . ?
U16 O164 2.385(13) . ?
U16 O163 2.422(15) . ?
U16 O165 2.528(15) . ?
U16 Cl2G 2.677(5) . ?
U16 Cl1G 2.704(5) . ?
O1A C10A 1.416(19) . ?
O1A C1A 1.418(18) . ?
O2A C2A 1.419(19) . ?
O2A C3A 1.429(19) . ?
O3A C4A 1.411(19) . ?
O3A C5A 1.427(18) . ?
O4A C7A 1.415(18) . ?
O4A C6A 1.416(19) . ?
O5A C9A 1.417(19) . ?
O5A C8A 1.421(19) . ?
C1A C2A 1.52(2) . ?
C3A C4A 1.50(2) . ?
C5A C6A 1.52(2) . ?
C7A C8A 1.52(2) . ?
C9A C10A 1.52(2) . ?
O1B C10B 1.422(16) . ?
O1B C1B 1.440(16) . ?
O2B C2B 1.417(16) . ?
O2B C3B 1.447(17) . ?
O3B C4B 1.411(17) . ?
O3B C5B 1.452(16) . ?
O4B C6B 1.431(16) . ?
O4B C7B 1.446(16) . ?
O5B C8B 1.417(15) . ?
O5B C9B 1.438(16) . ?
C1B C2B 1.502(19) . ?
C3B C4B 1.49(2) . ?
C5B C6B 1.511(19) . ?
C7B C8B 1.499(19) . ?
C9B C10B 1.493(19) . ?
O1C C10C 1.350(17) . ?
O1C C1C 1.418(17) . ?
O2C C2C 1.360(18) . ?
O2C C3C 1.413(18) . ?
O3C C4C 1.349(18) . ?
O3C C5C 1.408(18) . ?
O4C C6C 1.333(18) . ?
O4C C7C 1.405(17) . ?
O5C C8C 1.352(18) . ?
O5C C9C 1.420(17) . ?
C1C C2C 1.50(2) . ?
C3C C4C 1.48(2) . ?
C5C C6C 1.48(2) . ?
C7C C8C 1.49(2) . ?
C9C C10C 1.49(2) . ?
O1D C1D 1.35(2) . ?
O1D C10D 1.44(2) . ?
O2D C3D 1.36(2) . ?
O2D C2D 1.430(19) . ?
O3D C5D 1.35(2) . ?
O3D C4D 1.43(2) . ?
O4D C7D 1.36(2) . ?
O4D C6D 1.44(2) . ?
O5D C9D 1.35(2) . ?
O5D C8D 1.43(2) . ?
C1D C2D 1.48(2) . ?
C3D C4D 1.48(2) . ?
C5D C6D 1.48(2) . ?
C7D C8D 1.48(2) . ?
C9D C10D 1.47(2) . ?
O1E C1E 1.29(2) . ?
O1E C10E 1.48(2) . ?
O2E C3E 1.30(2) . ?
O2E C2E 1.47(2) . ?
O3E C5E 1.30(2) . ?
O3E C4E 1.47(2) . ?
O4E C7E 1.30(2) . ?
O4E C6E 1.47(2) . ?
O5E C9E 1.30(2) . ?
O5E C8E 1.48(2) . ?
C1E C2E 1.56(3) . ?
C3E C4E 1.57(3) . ?
C5E C6E 1.56(3) . ?
C7E C8E 1.57(3) . ?
C9E C10E 1.57(3) . ?
O1F C10F 1.425(19) . ?
O1F C1F 1.428(19) . ?
O2F C3F 1.42(2) . ?
O2F C2F 1.431(19) . ?
O3F C5F 1.428(19) . ?
O3F C4F 1.43(2) . ?
O4F C7F 1.42(2) . ?
O4F C6F 1.421(19) . ?
O5F C9F 1.43(2) . ?
O5F C8F 1.43(2) . ?
C1F C2F 1.48(2) . ?
C3F C4F 1.47(2) . ?
C5F C6F 1.47(2) . ?
C7F C8F 1.47(2) . ?
C9F C10F 1.48(2) . ?
O1G C1G 1.401(18) . ?
O1G C10G 1.443(17) . ?
O2G C3G 1.401(18) . ?
O2G C2G 1.434(17) . ?
O3G C5G 1.413(17) . ?
O3G C4G 1.423(17) . ?
O4G C7G 1.403(19) . ?
O4G C6G 1.443(17) . ?
O5G C9G 1.399(19) . ?
O5G C8G 1.444(18) . ?
C1G C2G 1.49(2) . ?
C3G C4G 1.49(2) . ?
C5G C6G 1.50(2) . ?
C7G C8G 1.50(2) . ?
C9G C10G 1.49(2) . ?
O1H C10H 1.36(2) . ?
O1H C1H 1.40(2) . ?
O2H C2H 1.36(2) . ?
O2H C3H 1.40(2) . ?
O3H C4H 1.37(2) . ?
O3H C5H 1.40(2) . ?
O4H C6H 1.38(2) . ?
O4H C7H 1.39(2) . ?
O5H C8H 1.36(2) . ?
O5H C9H 1.38(2) . ?
C1H C2H 1.55(2) . ?
C3H C4H 1.54(2) . ?
C5H C6H 1.56(2) . ?
C7H C8H 1.53(2) . ?
C9H C10H 1.55(2) . ?
O1I C10I 1.418(19) . ?
O1I C1I 1.418(18) . ?
O2I C3I 1.413(19) . ?
O2I C2I 1.428(18) . ?
O3I C4I 1.413(19) . ?
O3I C5I 1.415(19) . ?
O4I C7I 1.411(19) . ?
O4I C6I 1.416(19) . ?
O5I C8I 1.414(19) . ?
O5I C9I 1.419(18) . ?
C1I C2I 1.50(2) . ?
C3I C4I 1.49(2) . ?
C5I C6I 1.50(2) . ?
C7I C8I 1.50(2) . ?
C9I C10I 1.50(2) . ?
O1J C1J 1.35(2) . ?
O1J C10J 1.461(19) . ?
O2J C3J 1.358(19) . ?
O2J C2J 1.461(19) . ?
O3J C5J 1.369(18) . ?
O3J C4J 1.462(19) . ?
O4J C7J 1.364(19) . ?
O4J C6J 1.470(18) . ?
O5J C9J 1.34(2) . ?
O5J C8J 1.458(19) . ?
C1J C2J 1.47(2) . ?
C3J C4J 1.47(2) . ?
C5J C6J 1.48(2) . ?
C7J C8J 1.47(2) . ?
C9J C10J 1.47(2) . ?
O1K C1K 1.431(18) . ?
O1K C10K 1.434(17) . ?
O2K C2K 1.431(17) . ?
O2K C3K 1.437(17) . ?
O3K C5K 1.425(17) . ?
O3K C4K 1.438(17) . ?
O4K C7K 1.424(18) . ?
O4K C6K 1.445(18) . ?
O5K C9K 1.431(17) . ?
O5K C8K 1.435(17) . ?
C1K C2K 1.46(2) . ?
C3K C4K 1.46(2) . ?
C5K C6K 1.46(2) . ?
C7K C8K 1.45(2) . ?
C9K C10K 1.46(2) . ?
O1L C10L 1.404(18) . ?
O1L C1L 1.458(18) . ?
O2L C2L 1.399(19) . ?
O2L C3L 1.446(19) . ?
O3L C4L 1.393(19) . ?
O3L C5L 1.458(18) . ?
O4L C6L 1.387(19) . ?
O4L C7L 1.462(19) . ?
O5L C8L 1.400(19) . ?
O5L C9L 1.458(18) . ?
C1L C2L 1.48(2) . ?
C3L C4L 1.48(2) . ?
C5L C6L 1.47(2) . ?
C7L C8L 1.48(2) . ?
C9L C10L 1.47(2) . ?
O1M C1M 1.35(2) . ?
O1M C10M 1.39(2) . ?
O2M C3M 1.34(2) . ?
O2M C2M 1.392(19) . ?
O3M C5M 1.33(2) . ?
O3M C4M 1.39(2) . ?
O4M C7M 1.33(2) . ?
O4M C6M 1.37(2) . ?
O5M C9M 1.35(2) . ?
O5M C8M 1.38(2) . ?
C1M C2M 1.48(2) . ?
C3M C4M 1.48(2) . ?
C5M C6M 1.47(2) . ?
C7M C8M 1.47(2) . ?
C9M C10M 1.48(2) . ?
O1N C1N 1.27(2) . ?
O1N C10N 1.48(2) . ?
O2N C3N 1.26(2) . ?
O2N C2N 1.47(2) . ?
O3N C5N 1.26(2) . ?
O3N C4N 1.48(2) . ?
O4N C7N 1.26(2) . ?
O4N C6N 1.48(2) . ?
O5N C9N 1.25(2) . ?
O5N C8N 1.48(2) . ?
C1N C2N 1.41(3) . ?
C3N C4N 1.41(3) . ?
C5N C6N 1.42(3) . ?
C7N C8N 1.42(3) . ?
C9N C10N 1.41(3) . ?
O1O C10O 1.34(2) . ?
O1O C1O 1.38(2) . ?
O2O C2O 1.35(2) . ?
O2O C3O 1.40(2) . ?
O3O C4O 1.35(2) . ?
O3O C5O 1.40(2) . ?
O4O C6O 1.35(2) . ?
O4O C7O 1.40(2) . ?
O5O C8O 1.35(2) . ?
O5O C9O 1.39(2) . ?
C1O C2O 1.54(2) . ?
C3O C4O 1.55(2) . ?
C5O C6O 1.54(2) . ?
C7O C8O 1.54(2) . ?
C9O C10O 1.55(2) . ?
C1P O1P 1.37(2) . ?
C1P C2P 1.49(2) . ?
C2P O2P 1.41(2) . ?
C3P O2P 1.40(2) . ?
C3P C4P 1.49(2) . ?
C4P O3P 1.41(2) . ?
C5P O3P 1.40(2) . ?
C5P C6P 1.49(2) . ?
C6P O4P 1.41(2) . ?
C7P O4P 1.39(2) . ?
C7P C8P 1.49(2) . ?
C8P O5P 1.42(2) . ?
C9P O5P 1.39(2) . ?
C9P C10P 1.49(2) . ?
C10P O1P 1.41(2) . ?

loop_
_geom_torsion_atom_site_label_1
_geom_torsion_atom_site_label_2
_geom_torsion_atom_site_label_3
_geom_torsion_atom_site_label_4
_geom_torsion
_geom_torsion_site_symmetry_1
_geom_torsion_site_symmetry_2
_geom_torsion_site_symmetry_3
_geom_torsion_site_symmetry_4
_geom_torsion_publ_flag
C10A O1A C1A C2A 172(2) . . . . ?
C3A O2A C2A C1A 160(2) . . . . ?
O1A C1A C2A O2A -63(2) . . . . ?
C2A O2A C3A C4A -178(2) . . . . ?
C5A O3A C4A C3A 86(3) . . . . ?
O2A C3A C4A O3A 54(3) . . . . ?
C4A O3A C5A C6A -174.2(19) . . . . ?
C7A O4A C6A C5A -164.8(19) . . . . ?
O3A C5A C6A O4A 72(3) . . . . ?
C6A O4A C7A C8A -177(2) . . . . ?
C9A O5A C8A C7A 160(2) . . . . ?
O4A C7A C8A O5A -57(3) . . . . ?
C8A O5A C9A C10A -165(2) . . . . ?
C1A O1A C10A C9A -171(2) . . . . ?
O5A C9A C10A O1A 60(3) . . . . ?
C10B O1B C1B C2B 169.9(16) . . . . ?
C3B O2B C2B C1B 163.0(18) . . . . ?
O1B C1B C2B O2B -64(2) . . . . ?
C2B O2B C3B C4B -171.0(19) . . . . ?
C5B O3B C4B C3B 82(3) . . . . ?
O2B C3B C4B O3B 62(3) . . . . ?
C4B O3B C5B C6B -173.1(18) . . . . ?
C7B O4B C6B C5B -152.0(18) . . . . ?
O3B C5B C6B O4B 67(2) . . . . ?
C6B O4B C7B C8B -176.6(17) . . . . ?
C9B O5B C8B C7B 160.2(16) . . . . ?
O4B C7B C8B O5B -66(2) . . . . ?
C8B O5B C9B C10B -160.4(17) . . . . ?
C1B O1B C10B C9B -178.3(16) . . . . ?
O5B C9B C10B O1B 56(2) . . . . ?
C10C O1C C1C C2C -160.6(19) . . . . ?
C3C O2C C2C C1C -171(2) . . . . ?
O1C C1C C2C O2C 77(3) . . . . ?
C2C O2C C3C C4C 72(3) . . . . ?
C5C O3C C4C C3C 65(4) . . . . ?
O2C C3C C4C O3C 61(4) . . . . ?
C4C O3C C5C C6C -158(2) . . . . ?
C7C O4C C6C C5C -178(2) . . . . ?
O3C C5C C6C O4C 55(3) . . . . ?
C6C O4C C7C C8C 167(2) . . . . ?
C9C O5C C8C C7C 165(2) . . . . ?
O4C C7C C8C O5C -61(3) . . . . ?
C8C O5C C9C C10C -84(3) . . . . ?
C1C O1C C10C C9C -178.4(18) . . . . ?
O5C C9C C10C O1C -52(3) . . . . ?
C10D O1D C1D C2D 175(2) . . . . ?
C3D O2D C2D C1D 151(3) . . . . ?
O1D C1D C2D O2D -57(3) . . . . ?
C2D O2D C3D C4D -169(3) . . . . ?
C5D O3D C4D C3D -172(3) . . . . ?
O2D C3D C4D O3D 76(4) . . . . ?
C4D O3D C5D C6D 172(3) . . . . ?
C7D O4D C6D C5D 174(2) . . . . ?
O3D C5D C6D O4D -85(3) . . . . ?
C6D O4D C7D C8D -96(3) . . . . ?
C9D O5D C8D C7D 175(3) . . . . ?
O4D C7D C8D O5D -47(4) . . . . ?
C8D O5D C9D C10D -162(3) . . . . ?
C1D O1D C10D C9D -166(3) . . . . ?
O5D C9D C10D O1D 57(4) . . . . ?
C10E O1E C1E C2E -178(2) . . . . ?
C3E O2E C2E C1E 159(3) . . . . ?
O1E C1E C2E O2E -66(4) . . . . ?
C2E O2E C3E C4E -168(2) . . . . ?
C5E O3E C4E C3E -175(3) . . . . ?
O2E C3E C4E O3E 61(3) . . . . ?
C4E O3E C5E C6E 174(2) . . . . ?
C7E O4E C6E C5E 166(2) . . . . ?
O3E C5E C6E O4E -67(3) . . . . ?
C6E O4E C7E C8E -171(2) . . . . ?
C9E O5E C8E C7E 81(3) . . . . ?
O4E C7E C8E O5E 54(3) . . . . ?
C8E O5E C9E C10E -165(2) . . . . ?
C1E O1E C10E C9E -148(3) . . . . ?
O5E C9E C10E O1E 72(3) . . . . ?
C10F O1F C1F C2F 175(2) . . . . ?
C3F O2F C2F C1F 157(2) . . . . ?
O1F C1F C2F O2F -58(3) . . . . ?
C2F O2F C3F C4F -162(2) . . . . ?
C5F O3F C4F C3F 173(2) . . . . ?
O2F C3F C4F O3F 65(3) . . . . ?
C4F O3F C5F C6F 163(2) . . . . ?
C7F O4F C6F C5F 172(2) . . . . ?
O3F C5F C6F O4F -62(3) . . . . ?
C6F O4F C7F C8F -91(3) . . . . ?
C9F O5F C8F C7F 178(3) . . . . ?
O4F C7F C8F O5F -57(4) . . . . ?
C8F O5F C9F C10F -168(3) . . . . ?
C1F O1F C10F C9F -174(2) . . . . ?
O5F C9F C10F O1F 68(3) . . . . ?
C10G O1G C1G C2G -172(2) . . . . ?
C3G O2G C2G C1G 90(3) . . . . ?
O1G C1G C2G O2G 52(3) . . . . ?
C2G O2G C3G C4G -170(2) . . . . ?
C5G O3G C4G C3G -165.1(18) . . . . ?
O2G C3G C4G O3G 60(3) . . . . ?
C4G O3G C5G C6G -173.1(16) . . . . ?
C7G O4G C6G C5G 162.6(18) . . . . ?
O3G C5G C6G O4G -65(2) . . . . ?
C6G O4G C7G C8G -153(2) . . . . ?
C9G O5G C8G C7G -169(2) . . . . ?
O4G C7G C8G O5G 65(3) . . . . ?
C8G O5G C9G C10G 164(2) . . . . ?
C1G O1G C10G C9G 167(2) . . . . ?
O5G C9G C10G O1G -69(3) . . . . ?
C10H O1H C1H C2H 164(2) . . . . ?
C3H O2H C2H C1H 160(2) . . . . ?
O1H C1H C2H O2H -69(3) . . . . ?
C2H O2H C3H C4H -87(3) . . . . ?
C5H O3H C4H C3H -178(2) . . . . ?
O2H C3H C4H O3H -45(4) . . . . ?
C4H O3H C5H C6H -157(2) . . . . ?
C7H O4H C6H C5H -170(2) . . . . ?
O3H C5H C6H O4H 70(3) . . . . ?
C6H O4H C7H C8H 96(5) . . . . ?
C9H O5H C8H C7H 102(4) . . . . ?
O4H C7H C8H O5H 21(8) . . . . ?
C8H O5H C9H C10H -177(3) . . . . ?
C1H O1H C10H C9H -173(2) . . . . ?
O5H C9H C10H O1H 57(3) . . . . ?
C10I O1I C1I C2I 167.0(19) . . . . ?
C3I O2I C2I C1I 170.7(19) . . . . ?
O1I C1I C2I O2I -65(2) . . . . ?
C2I O2I C3I C4I -86(3) . . . . ?
C5I O3I C4I C3I -176(2) . . . . ?
O2I C3I C4I O3I -59(3) . . . . ?
C4I O3I C5I C6I -159(2) . . . . ?
C7I O4I C6I C5I -160(2) . . . . ?
O3I C5I C6I O4I 72(3) . . . . ?
C6I O4I C7I C8I 162(2) . . . . ?
C9I O5I C8I C7I 160(2) . . . . ?
O4I C7I C8I O5I -67(3) . . . . ?
C8I O5I C9I C10I -165(2) . . . . ?
C1I O1I C10I C9I 171.4(19) . . . . ?
O5I C9I C10I O1I 57(3) . . . . ?
C10J O1J C1J C2J -174(3) . . . . ?
C3J O2J C2J C1J 142(3) . . . . ?
O1J C1J C2J O2J -35(5) . . . . ?
C2J O2J C3J C4J -171(3) . . . . ?
C5J O3J C4J C3J -171(2) . . . . ?
O2J C3J C4J O3J 68(3) . . . . ?
C4J O3J C5J C6J 172(2) . . . . ?
C7J O4J C6J C5J 158(2) . . . . ?
O3J C5J C6J O4J -63(3) . . . . ?
C6J O4J C7J C8J -171(2) . . . . ?
C9J O5J C8J C7J 119(4) . . . . ?
O4J C7J C8J O5J 54(3) . . . . ?
C8J O5J C9J C10J -180(3) . . . . ?
C1J O1J C10J C9J -169(3) . . . . ?
O5J C9J C10J O1J 32(4) . . . . ?
C10K O1K C1K C2K -160.5(19) . . . . ?
C3K O2K C2K C1K 174.3(19) . . . . ?
O1K C1K C2K O2K 71(2) . . . . ?
C2K O2K C3K C4K 167(2) . . . . ?
C5K O3K C4K C3K 163.2(19) . . . . ?
O2K C3K C4K O3K -58(3) . . . . ?
C4K O3K C5K C6K -178(2) . . . . ?
C7K O4K C6K C5K 84(3) . . . . ?
O3K C5K C6K O4K 57(3) . . . . ?
C6K O4K C7K C8K -176.5(18) . . . . ?
C9K O5K C8K C7K -165.2(17) . . . . ?
O4K C7K C8K O5K 64(2) . . . . ?
C8K O5K C9K C10K -173.4(17) . . . . ?
C1K O1K C10K C9K 151(2) . . . . ?
O5K C9K C10K O1K -58(2) . . . . ?
C10L O1L C1L C2L 172(2) . . . . ?
C3L O2L C2L C1L 163.3(18) . . . . ?
O1L C1L C2L O2L -80(3) . . . . ?
C2L O2L C3L C4L -154(2) . . . . ?
C5L O3L C4L C3L 174.1(18) . . . . ?
O2L C3L C4L O3L 60(3) . . . . ?
C4L O3L C5L C6L 160(2) . . . . ?
C7L O4L C6L C5L 171(2) . . . . ?
O3L C5L C6L O4L -66(2) . . . . ?
C6L O4L C7L C8L -81(3) . . . . ?
C9L O5L C8L C7L 178(2) . . . . ?
O4L C7L C8L O5L -63(3) . . . . ?
C8L O5L C9L C10L -157(2) . . . . ?
C1L O1L C10L C9L -156(2) . . . . ?
O5L C9L C10L O1L 68(3) . . . . ?
C10M O1M C1M C2M 174(2) . . . . ?
C3M O2M C2M C1M 156(2) . . . . ?
O1M C1M C2M O2M -62(3) . . . . ?
C2M O2M C3M C4M -166(2) . . . . ?
C5M O3M C4M C3M 146(6) . . . . ?
O2M C3M C4M O3M 69(4) . . . . ?
C4M O3M C5M C6M 163(5) . . . . ?
C7M O4M C6M C5M -162(4) . . . . ?
O3M C5M C6M O4M 1(6) . . . . ?
C6M O4M C7M C8M -169(4) . . . . ?
C9M O5M C8M C7M 133(5) . . . . ?
O4M C7M C8M O5M -29(7) . . . . ?
C8M O5M C9M C10M -167(3) . . . . ?
C1M O1M C10M C9M -171(3) . . . . ?
O5M C9M C10M O1M 68(4) . . . . ?
C10N O1N C1N C2N 164(3) . . . . ?
O1N C1N C2N O2N 102(4) . . . . ?
C3N O2N C2N C1N 117(4) . . . . ?
C2N O2N C3N C4N -156(4) . . . . ?
O2N C3N C4N O3N 47(5) . . . . ?
C5N O3N C4N C3N -161(3) . . . . ?
C4N O3N C5N C6N 176(3) . . . . ?
O3N C5N C6N O4N -51(4) . . . . ?
C7N O4N C6N C5N 155(3) . . . . ?
C6N O4N C7N C8N -168(3) . . . . ?
O4N C7N C8N O5N 77(4) . . . . ?
C9N O5N C8N C7N -160(5) . . . . ?
C8N O5N C9N C10N 173(5) . . . . ?
O5N C9N C10N O1N -95(6) . . . . ?
C1N O1N C10N C9N 99(4) . . . . ?
C10O O1O C1O C2O 164(2) . . . . ?
C3O O2O C2O C1O 174(2) . . . . ?
O1O C1O C2O O2O -67(3) . . . . ?
C2O O2O C3O C4O -87(3) . . . . ?
C5O O3O C4O C3O 179(2) . . . . ?
O2O C3O C4O O3O -63(4) . . . . ?
C4O O3O C5O C6O -152(3) . . . . ?
C7O O4O C6O C5O -161(3) . . . . ?
O3O C5O C6O O4O 82(3) . . . . ?
C6O O4O C7O C8O 161(3) . . . . ?
C9O O5O C8O C7O 165(3) . . . . ?
O4O C7O C8O O5O -76(4) . . . . ?
C8O O5O C9O C10O -160(3) . . . . ?
C1O O1O C10O C9O 176(2) . . . . ?
O5O C9O C10O O1O 53(4) . . . . ?
O1P C1P C2P O2P -58(4) . . . . ?
O2P C3P C4P O3P 46(4) . . . . ?
O3P C5P C6P O4P -68(3) . . . . ?
O4P C7P C8P O5P 72(4) . . . . ?
O5P C9P C10P O1P 66(3) . . . . ?
C2P C1P O1P C10P -180(2) . . . . ?
C9P C10P O1P C1P -163(2) . . . . ?
C4P C3P O2P C2P -153(3) . . . . ?
C1P C2P O2P C3P 164(3) . . . . ?
C6P C5P O3P C4P 174(2) . . . . ?
C3P C4P O3P C5P -172(3) . . . . ?
C8P C7P O4P C6P -173(3) . . . . ?
C5P C6P O4P C7P 160(3) . . . . ?
C10P C9P O5P C8P -171(2) . . . . ?
C7P C8P O5P C9P 82(4) . . . . ?
